data_1557917
loop_
_publ_author_name
'Bae, Youn Jue'
'Zhao, Xingang'
'Kryzaniak, Matthew D.'
'Nagashima, Hiroki'
'Strzalka, Joseph'
'Zhang, Qingteng'
'Wasielewski, Michael R.'

_publ_section_title
;
 Spin Dynamics of Quintet and Triplet States Resulting from Singlet
 Fission in Oriented Terrylenediimide and Quaterrylenediimide Films
;
_journal_name_full 'The Journal of Physical Chemistry C'
_journal_paper_doi 10.1021/acs.jpcc.0c03189
_journal_year 2020
_chemical_formula_moiety 'C49 H43 N2 O4, C52 H50 N2 O4, 2(C53.38 H53.4 N2 O4)'
_chemical_formula_sum 'C207.72 H199.72 N8 O16'
_chemical_formula_weight 3064.10
_chemical_name_systematic TDIC15
_space_group_crystal_system triclinic
_space_group_IT_number 2
_space_group_name_Hall '-P 1'
_space_group_name_H-M_alt 'P -1'
_atom_sites_solution_hydrogens geom
_atom_sites_solution_primary iterative
_audit_creation_date 2020-01-17
_audit_creation_method
;
Olex2 1.2
(compiled 2018.05.29 svn.r3508 for OlexSys, GUI svn.r5506)
;
_cell_angle_alpha 89.021(5)
_cell_angle_beta 79.724(7)
_cell_angle_gamma 74.797(8)
_cell_formula_units_Z 1
_cell_length_a 14.6569(14)
_cell_length_b 15.3071(12)
_cell_length_c 24.9808(12)
_cell_measurement_reflns_used 12193
_cell_measurement_temperature 250.01(10)
_cell_measurement_theta_max 61.9630
_cell_measurement_theta_min 1.9300
_cell_volume 5319.1(7)
_computing_cell_refinement 'CrysAlisPro 1.171.40.57a (Rigaku OD, 2019)'
_computing_data_collection 'CrysAlisPro 1.171.40.57a (Rigaku OD, 2019)'
_computing_data_reduction 'CrysAlisPro 1.171.40.57a (Rigaku OD, 2019)'
_computing_molecular_graphics 'Olex2 (Dolomanov et al., 2009)'
_computing_publication_material 'Olex2 (Dolomanov et al., 2009)'
_computing_structure_refinement 'ShelXL (Sheldrick, 2015)'
_computing_structure_solution 'olex2.solve (Bourhis et al., 2015)'
_diffrn_ambient_environment N~2~
_diffrn_ambient_temperature 250.01(10)
_diffrn_detector 'Hybrid Pixel Array Detector'
_diffrn_detector_area_resol_mean 10.0000
_diffrn_detector_type HyPix
_diffrn_measured_fraction_theta_full 1.000
_diffrn_measured_fraction_theta_max 1.000
_diffrn_measurement_details
;
List of Runs (angles in degrees, time in seconds):

  # Type    Start    End  Width  t~exp~   \w     \q     \k     \f   Frames
--------------------------------------------------------------------------
  1  \w    -16.00  35.00   0.50   10.00    --   26.00 -52.00 -50.36  102
  2  \w      8.00 109.00   0.50   40.00    --   79.64-116.00-107.00  202
  3  \w     77.00 136.00   0.50   40.00    --   79.64-163.00 103.00  118
  4  \w     27.00  63.00   0.50   40.00    --   79.64 -57.00 150.00   72
  5  \w      8.00  63.00   0.50   40.00    --   79.64 -57.00  60.00  110
  6  \w      7.00 101.00   0.50   40.00    --   79.64 -77.00  60.00  188
  7  \w     10.00  61.00   0.50   40.00    --   79.64 -57.00 -90.00  102
  8  \w     12.00 101.00   0.50   40.00    --   79.64 -77.00 -90.00  178
  9  \w    -18.00  39.00   0.50   10.00    --   26.00 -47.00 115.78  114
 10  \w    -41.00 -15.00   0.50   40.00    --  -42.00 -86.00  66.61   52
 11  \w    -67.00  13.00   0.50   10.00    --    0.62 -57.00  60.00  160
 12  \w    -46.00 -18.00   0.50   10.00    --   26.00 -52.00 -50.36   56
 13  \w    -41.00 -15.00   0.50   40.00    --  -42.00 -85.00-179.75   52
 14  \w    -60.00 -34.00   0.50   40.00    --  -58.00 -80.00-158.66   52
 15  \w    -68.00 -42.00   0.50   40.00    --  -66.00 -80.00 -82.56   52
 16  \w    -65.00 -39.00   0.50   40.00    --  -62.00 -77.00 -34.55   52
 17  \w    -68.00 -42.00   0.50   40.00    --  -66.00 -79.00   7.80   52
 18  \w    -65.00 -39.00   0.50   40.00    --  -62.00 -76.00  48.29   52
 19  \w    -63.00 -26.00   0.50   40.00    --  -50.00 -79.00 137.49   74
 20  \w    -73.00 -46.00   0.50   40.00    --  -70.00 -79.00  53.82   54
 21  \w    -73.00 -47.00   0.50   40.00    --  -70.00 -78.00  26.37   52
 22  \w    -89.00 -51.00   0.50   40.00    --  -70.00 -67.00 -37.44   76
 23  \w    -80.00 -51.00   0.50   40.00    --  -74.00 -78.00 -85.49   58
 24  \w    -72.00 -46.00   0.50   40.00    --  -70.00 -79.00-122.39   52
 25  \w    -91.00 -53.00   0.50   40.00    --  -74.00 -73.00   7.49   76
 26  \w    -79.00 -51.00   0.50   40.00    --  -74.00 -77.00  93.33   56
 27  \w    -77.00 -51.00   0.50   40.00    --  -74.00 -77.00 146.36   52
 28  \w    -89.00 -51.00   0.50   40.00    --  -74.00 -76.00 115.69   76
 29  \w    -99.00 -51.00   0.50   40.00    --  -78.39-163.00 103.00   96
 30  \w     28.00  54.00   0.50   40.00    --   50.00  79.00-131.15   52
 31  \w     73.00 121.00   0.50   40.00    --   50.00  79.00-131.15   96
 32  \w     94.00 125.00   0.50   40.00    --   54.00  80.00 -94.28   62
 33  \w     87.00 112.00   0.50   40.00    --   79.64 116.00 -18.00   50
 34  \w     92.00 125.00   0.50   40.00    --   54.00  80.00  89.15   66
 35  \w     76.00 101.00   0.50   40.00    --   79.64 163.00 129.00   50
 36  \w     39.00  67.00   0.50   40.00    --   62.00  78.00 112.57   56
 37  \w     42.00  68.00   0.50   40.00    --   66.00  79.00 152.86   52
 38  \w     30.00  63.00   0.50   40.00    --   54.00  80.00  89.15   66
 39  \w     26.00  51.00   0.50   40.00    --   50.00  80.00  10.54   50
 40  \w     38.00  64.00   0.50   40.00    --   62.00  79.00 -25.43   52
 41  \w     58.00 102.00   0.50   40.00    --   79.64  77.00 -60.00   88
 42  \w     87.00 113.00   0.50   40.00    --   66.00  77.00-134.60   52
 43  \w     43.00  68.00   0.50   40.00    --   66.00  79.00-175.90   50
 44  \w     43.00  69.00   0.50   40.00    --   66.00  77.00-134.60   52
 45  \w     30.00  56.00   0.50   40.00    --   54.00  80.00 -94.28   52
 46  \w     26.00  52.00   0.50   40.00    --   50.00  80.00 -33.94   52
 47  \w     31.00  63.00   0.50   40.00    --   54.00  78.00 -61.67   64
 48  \w     15.00  40.00   0.50   40.00    --   42.00  86.00-144.46   50
 49  \w     12.00  37.00   0.50   40.00    --   42.00  92.00 -77.74   50
 50  \w    -21.00   9.00   0.50   10.00    --   14.00 102.00-104.57   60
 51  \w    -72.00  -7.00   0.50   40.00    --  -78.39 116.00 -18.00  130
 52  \w    -39.00  -6.00   0.50   40.00    --  -78.39  37.00   0.00   66
 53  \w    -30.00  -4.00   0.50   40.00    --  -78.39  19.00   0.00   52
 54  \w    -53.00 -28.00   0.50   10.00    --   10.00 151.00  91.45   50
 55  \w     -2.00  42.00   0.50   10.00    --   26.00  88.00 110.45   88
 56  \w    -67.00  -6.00   0.50   40.00    --  -78.39  57.00-180.00  122
 57  \w   -121.00 -94.00   0.50   40.00    --  -66.00 -79.00   7.80   54
 58  \w   -120.00 -56.00   0.50   40.00    --  -78.39 -77.00   0.00  128
 59  \w   -121.00 -95.00   0.50   40.00    --  -50.00 -79.00 137.49   52
 60  \w   -134.00-102.00   0.50   40.00    --  -62.00 -76.00  48.29   64
 61  \w   -134.00-106.00   0.50   40.00    --  -62.00 -77.00 -34.55   56
 62  \w   -122.00 -59.00   0.50   40.00    --  -78.39 -69.00 -85.57  126
 63  \w   -139.00-114.00   0.50   40.00    --  -78.39-116.00-107.00   50
 64  \w   -145.00 -84.00   0.50   40.00    --  -74.00 -78.00 -85.49  122
 65  \w   -132.00 -54.00   0.50   40.00    --  -78.39 -80.00-130.76  156
 66  \w   -143.00 -97.00   0.50   40.00    --  -70.00 -67.00 -37.44   92
 67  \w   -146.00-103.00   0.50   40.00    --  -74.00 -73.00   7.49   86
 68  \w   -145.00 -84.00   0.50   40.00    --  -74.00 -77.00  93.33  122
 69  \w   -136.00-104.00   0.50   40.00    --  -74.00 -77.00 146.36   64
 70  \w   -137.00 -58.00   0.50   40.00    --  -78.39 -70.00 128.13  158
 71  \w   -149.00 -55.00   0.50   40.00    --  -78.00 -76.00 -40.07  188
 72  \w   -149.00 -54.00   0.50   40.00    --  -78.39 -80.00-150.02  190
 73  \w   -139.00 -56.00   0.50   40.00    --  -78.39 -77.00-172.07  166
 74  \w   -139.00 -57.00   0.50   40.00    --  -78.39 -73.00  72.73  164
 75  \w    -99.00 -28.00   0.50   40.00    --  -78.39 125.00  90.00  142
 76  \w   -135.00 -70.00   0.50   40.00    --  -78.39 163.00 129.00  130
;
_diffrn_measurement_device 'four-circle diffractometer'
_diffrn_measurement_device_type 'Bruker APEX-II CCD'
_diffrn_measurement_method '\w and \f scans'
_diffrn_orient_matrix_type 'CrysAlisPro convention (1999,Acta A55,543-557)'
_diffrn_orient_matrix_UB_11 0.0299485000
_diffrn_orient_matrix_UB_12 -0.0908063000
_diffrn_orient_matrix_UB_13 0.0280808000
_diffrn_orient_matrix_UB_21 0.0196378000
_diffrn_orient_matrix_UB_22 -0.0509927000
_diffrn_orient_matrix_UB_23 -0.0552357000
_diffrn_orient_matrix_UB_31 0.1047826000
_diffrn_orient_matrix_UB_32 0.0064592000
_diffrn_orient_matrix_UB_33 -0.0096179000
_diffrn_radiation_monochromator mirror
_diffrn_radiation_probe x-ray
_diffrn_radiation_type CuK\a
_diffrn_radiation_wavelength 1.54178
_diffrn_reflns_av_R_equivalents 0.1391
_diffrn_reflns_av_unetI/netI 0.0567
_diffrn_reflns_Laue_measured_fraction_full 1.000
_diffrn_reflns_Laue_measured_fraction_max 1.000
_diffrn_reflns_limit_h_max 14
_diffrn_reflns_limit_h_min -14
_diffrn_reflns_limit_k_max 15
_diffrn_reflns_limit_k_min -15
_diffrn_reflns_limit_l_max 24
_diffrn_reflns_limit_l_min -24
_diffrn_reflns_number 95657
_diffrn_reflns_point_group_measured_fraction_full 1.000
_diffrn_reflns_point_group_measured_fraction_max 1.000
_diffrn_reflns_theta_full 50.432
_diffrn_reflns_theta_max 50.432
_diffrn_reflns_theta_min 2.993
_diffrn_source 'micro-focus sealed X-ray tube'
_diffrn_source_type 'PhotonJet (Cu) X-ray Source'
_exptl_absorpt_coefficient_mu 0.471
_exptl_absorpt_correction_T_max 1.00000
_exptl_absorpt_correction_T_min 0.70174
_exptl_absorpt_correction_type multi-scan
_exptl_absorpt_process_details
'SADABS-2016/2 (Bruker,2016/2) was used for absorption correction. wR2(int) was 0.0762 before and 0.0511 after correction. The Ratio of minimum to maximum transmission is 0.5276. The \l/2 correction factor is Not present.'
_exptl_crystal_colour 'dark blue'
_exptl_crystal_colour_modifier dark
_exptl_crystal_colour_primary blue
_exptl_crystal_density_diffrn 0.957
_exptl_crystal_description needle
_exptl_crystal_F_000 1630
_exptl_crystal_preparation 'The synthesis of this molecule is reported previously.'
_exptl_crystal_recrystallization_method 'slow solvent diffusion'
_refine_diff_density_max 0.654
_refine_diff_density_min -0.453
_refine_diff_density_rms 0.118
_refine_ls_extinction_method none
_refine_ls_goodness_of_fit_ref 1.942
_refine_ls_hydrogen_treatment constr
_refine_ls_matrix_type full
_refine_ls_number_parameters 1198
_refine_ls_number_reflns 11151
_refine_ls_number_restraints 2921
_refine_ls_restrained_S_all 2.009
_refine_ls_R_factor_all 0.2732
_refine_ls_R_factor_gt 0.2192
_refine_ls_shift/su_max 1.340
_refine_ls_shift/su_mean 0.024
_refine_ls_structure_factor_coef Fsqd
_refine_ls_weighting_details 'w=1/[\s^2^(Fo^2^)+(0.2000P)^2^] where P=(Fo^2^+2Fc^2^)/3'
_refine_ls_weighting_scheme calc
_refine_ls_wR_factor_gt 0.5346
_refine_ls_wR_factor_ref 0.5682
_reflns_Friedel_coverage 0.000
_reflns_number_gt 5134
_reflns_number_total 11151
_reflns_threshold_expression 'I > 2\s(I)'
_cod_data_source_file jp0c03189_si_002.cif
_cod_data_source_block tdic15_pl
_cod_database_code 1557917
_shelx_shelxl_version_number 2018/3
_publ_section_exptl
;
Any special experimental details
;
_chemical_oxdiff_formula 'C64 H74 N2 O4'
_shelx_space_group_comment
;
The symmetry employed for this shelxl refinement is uniquely defined
by the following loop, which should always be used as a source of
symmetry information in preference to the above space-group names.
They are only intended as comments.
;
_cell_oxdiff_angle_alpha 89.021(5)
_cell_oxdiff_angle_beta 79.724(7)
_cell_oxdiff_angle_gamma 74.797(8)
_cell_oxdiff_length_a 14.6569(14)
_cell_oxdiff_length_b 15.3071(12)
_cell_oxdiff_length_c 24.9808(12)
_cell_oxdiff_measurement_reflns_used 12193
_cell_oxdiff_volume 5319.1(7)
_diffrn_oxdiff_digest_frames
;
01838ec0d80ff86cac77fc76c42d8655b00002588d9
;
_reflns_odcompleteness_completeness 99.99
_reflns_odcompleteness_iscentric 1
_reflns_odcompleteness_theta 50.38
_olex2_refinement_description
;
1. Fixed Uiso
 At 1.2 times of:
  All C(H) groups, All C(H,H) groups
 At 1.5 times of:
  All C(H,H,H) groups
2. Restrained distances
 C2EA-C1EA
 1.5 with sigma of 0.01
 C38-C40 \\sim C38-C37 \\sim C36-C37 \\sim C36-C35 \\sim C34-C35 \\sim C34-C33
\\sim C0AA-C33
 with sigma of 0.01
 C28-C29 \\sim C28-C27 \\sim C26-C27 \\sim C26-C25 \\sim C24-C25 \\sim C22-C23
 with sigma of 0.01
 C12-C13 \\sim C11-C10 \\sim C9-C8
 with sigma of 0.01
 C22-C23 \\sim C21-C20 \\sim C19-C18
 with sigma of 0.01
 C18-C17 \\sim C20-C19 \\sim C21-C22
 with sigma of 0.01
 C12-C13 \\sim C12-C11
 with sigma of 0.001
 C12-C13 \\sim C12-C11 \\sim C11-C10
 with sigma of 0.01
 C19-H19A \\sim C19-H19B
 with sigma of 0.01
 C6-C7 \\sim C8-C7
 with sigma of 0.01
 C9-C10 \\sim C11-C10 \\sim C12-C11 \\sim C12-C13 \\sim C5BA-C0DA \\sim
C5BA-C7EA \\sim C7EA-C2EA ~
 C3CA-C2CA \\sim C3CA-C3DA \\sim C4CA-C3DA \\sim C4CA-C0CA \\sim C5CA-C0CA
\\sim C22-C23 \\sim C21-C22
 \\sim C21-C20 \\sim C20-C19 \\sim C19-C18 \\sim C38_$1-C40_$1 \\sim
C38_$1-C37_$1 \\sim C36_$1-C37_$1
 \\sim C36_$1-C35_$1 \\sim C34_$1-C35_$1 \\sim C34_$1-C33_$1 \\sim
C02S_$1-C40_$1 \\sim C42_$1-
 C02S_$1 \\sim C43_$1-C44_$1 \\sim C04K_$1-C45_$1 \\sim C46_$1-C45_$1
 with sigma of 0.01
 C8CA-C2CA \\sim C5BA-C0DA \\sim C7EA-C2EA
 with sigma of 0.01
 C5BA-C7EA \\sim C8CA-C0DA
 with sigma of 0.01
 C7EA-C2EA \\sim C5BA-C0DA \\sim C7EA-C5BA \\sim C8CA-C0DA \\sim C8CA-C2CA
\\sim C3CA-C2CA \\sim C3DA-
 C3CA \\sim C4CA-C3DA \\sim C4CA-C0CA \\sim C5CA-C0CA \\sim C8DA-C5CA
 with sigma of 0.1
 C2EA-C1EA \\sim C7EA-C2EA
 with sigma of 0.1
 C7EA-C2EA \\sim C7EA-C5BA
 with sigma of 0.1
 C5-C6 \\sim C6-C7
 with sigma of 0.1
 C5-C6 \\sim C4-C5
 with sigma of 0.02
 N006-C40 \\sim N21-C23 \\sim N01U-C2CA \\sim N3BA-C8
 with sigma of 0.1
 C7-H7B \\sim C7-H7A \\sim C9-H9B \\sim C9-H9A \\sim C10-H10B \\sim C10-H10A
 with sigma of 0.02
 C17-C16 \\sim C17-C18 \\sim C19-C18 \\sim C19-C20 \\sim C21-C20 \\sim C21-C22
\\sim C23-C22 \\sim C23-C24
 \\sim C25-C24 \\sim C25-C26 \\sim C27-C26 \\sim C27-C28 \\sim C28-C29
 with sigma of 0.02
 C14-C15 \\sim C14-C13 \\sim C13-C12 \\sim C11-C12 \\sim C10-C11 \\sim C9-C10
\\sim C8-C9 \\sim C7-C8 \\sim C6-
 C7 \\sim C5-C6 \\sim C4-C5 \\sim C4-C3
 with sigma of 0.02
 C4-C3 \\sim C4-C5 \\sim C5-C6 \\sim C6-C7 \\sim C7-C8 \\sim C8-C9 \\sim C9-C10
\\sim C10-C11 \\sim C11-C12 ~
 C13-C12 \\sim C14-C13 \\sim C14-C15
 with sigma of 0.02
3. Uiso/Uaniso restraints and constraints
All non-hydrogen atoms have similar U: within 2A with sigma of 0.01 and sigma
for terminal atoms of 0.02
4. Rigid body (RIGU) restrains
 All non-hydrogen atoms
 with sigma for 1-2 distances of 0.001 and sigma for 1-3 distances of 0.001
5. Others
 Sof(C02S)=Sof(H02A)=Sof(H02B)=Sof(C04K)=Sof(H04A)=Sof(H04B)=Sof(C42)=
 Sof(H42A)=Sof(H42B)=Sof(C43)=Sof(H43A)=Sof(H43B)=Sof(C44)=Sof(H44A)=Sof(H44B)=
 Sof(C45)=Sof(H45A)=Sof(H45B)=Sof(C46)=Sof(H46A)=Sof(H46B)=Sof(H46C)=1-FVAR(1)
 Sof(C0AA)=Sof(H0AA)=Sof(H0AB)=Sof(H0AC)=Sof(C33)=Sof(H33A)=Sof(H33B)=Sof(C34)=
 Sof(H34A)=Sof(H34B)=Sof(C35)=Sof(H35A)=Sof(H35B)=Sof(C36)=Sof(H36A)=Sof(H36B)=
 Sof(C37)=Sof(H37A)=Sof(H37B)=Sof(C38)=Sof(H38A)=Sof(H38B)=FVAR(1)
 Sof(C24)=Sof(H24A)=Sof(H24B)=Sof(C25)=Sof(H25A)=Sof(H25B)=Sof(C26)=Sof(H26A)=
 Sof(H26B)=Sof(C27)=Sof(H27A)=Sof(H27B)=Sof(C28)=Sof(H28A)=Sof(H28B)=Sof(C29)=
 Sof(H29A)=Sof(H29B)=1-FVAR(2)
 Sof(C18)=Sof(H18A)=Sof(H18B)=Sof(C19)=Sof(H19A)=Sof(H19B)=Sof(C20)=Sof(H20A)=
 Sof(H20B)=Sof(C21)=Sof(H21A)=Sof(H21B)=Sof(C22)=Sof(H22A)=Sof(H22B)=FVAR(2)
 Sof(C0CA)=Sof(H0CA)=Sof(H0CB)=Sof(C3CA)=Sof(H3CA)=Sof(H3CB)=Sof(C3DA)=
 Sof(H3DA)=Sof(H3DB)=Sof(C4CA)=Sof(H4CA)=Sof(H4CB)=Sof(C5CA)=Sof(H5CA)=
 Sof(H5CB)=1-FVAR(3)
 Sof(C0DA)=Sof(H0DA)=Sof(H0DB)=Sof(C2EA)=Sof(H2EA)=Sof(H2EB)=Sof(C5BA)=
 Sof(H5BA)=Sof(H5BB)=Sof(C7EA)=Sof(H7EA)=Sof(H7EB)=Sof(C8CA)=Sof(H8CA)=
 Sof(H8CB)=FVAR(3)
 Sof(C5)=Sof(H5A)=Sof(H5B)=Sof(C6)=Sof(H6A)=Sof(H6B)=1-FVAR(4)
 Sof(C9)=Sof(H9A)=Sof(H9B)=Sof(C10)=Sof(H10A)=Sof(H10B)=Sof(C11)=Sof(H11A)=
 Sof(H11B)=Sof(C12)=Sof(H12A)=Sof(H12B)=Sof(C13)=Sof(H13A)=Sof(H13B)=Sof(C14)=
 Sof(H14A)=Sof(H14B)=FVAR(4)
 Fixed Sof: C40(0.5) H40(0.5)
6.a Ternary CH refined with riding coordinates:
 C40(H40), C2CA(H2CA), C8(H8), C23(H23)
6.b Secondary CH2 refined with riding coordinates:
 C02S(H02A,H02B), C04K(H04A,H04B), C33(H33A,H33B), C34(H34A,H34B), C35(H35A,
 H35B), C36(H36A,H36B), C37(H37A,H37B), C38(H38A,H38B), C42(H42A,H42B),
 C43(H43A,H43B), C44(H44A,H44B), C45(H45A,H45B), C0CA(H0CA,H0CB), C0DA(H0DA,
 H0DB), C1EA(H1EA,H1EB), C2EA(H2EA,H2EB), C3CA(H3CA,H3CB), C3DA(H3DA,H3DB),
 C4CA(H4CA,H4CB), C5BA(H5BA,H5BB), C5CA(H5CA,H5CB), C7EA(H7EA,H7EB), C8CA(H8CA,
 H8CB), C3(H3A,H3B), C4(H4A,H4B), C5(H5A,H5B), C6(H6A,H6B), C7(H7A,H7B), C9(H9A,
 H9B), C10(H10A,H10B), C11(H11A,H11B), C12(H12A,H12B), C13(H13A,H13B), C14(H14A,
 H14B), C17(H17A,H17B), C18(H18A,H18B), C19(H19A,H19B), C20(H20A,H20B),
 C21(H21A,H21B), C22(H22A,H22B), C24(H24A,H24B), C25(H25A,H25B), C26(H26A,H26B),
  C27(H27A,H27B), C28(H28A,H28B), C29(H29A,H29B)
6.c Me refined with riding coordinates:
 C8DA(H8DA,H8DB,H8DC), C9EA(H9EA,H9EB,H9EC)
6.d Aromatic/amide H refined with riding coordinates:
 C00B(H00B), C001(H001), C01D(H01D), C01H(H01H), C013(H013), C015(H015),
 C00H(H00H), C01J(H01J), C01L(H01L), C01N(H01N), C017(H017), C034(H034),
 C1AA(H1AA), C2AA(H2AA), C4BA(H4BA), C6BA(H6BA), C1DA(H1DA), C2DA(H2DA),
 C7AA(H7AA), C8AA(H8AA), C3EA(H3EA), C4EA(H4EA), C7BA(H7BA), C9BA(H9BA)
6.e Fitted hexagon refined as free rotating group:
 C1BA(C8BA,C2BA,C3BA,C4BA,C6BA), C3AA(C4AA,C5AA,C6AA,C7AA,C8AA), C5DA(C6DA,
 C7DA,C9DA,C3EA,C4EA)
6.f Idealised Me refined as rotating group:
 C0AA(H0AA,H0AB,H0AC), C46(H46A,H46B,H46C), C15(H15A,H15B,H15C), C16(H16A,H16B,
 H16C), C30(H30A,H30B,H30C), C1(H1A,H1B,H1C)
;
_olex2_exptl_crystal_mounting_method 'using paratone oil onto fiber loop '
_olex2_submission_original_sample_id TDIC15
_olex2_submission_special_instructions 'No special instructions were received'
_oxdiff_exptl_absorpt_empirical_details
;
Empirical correction (ABSPACK) includes:
- Absorption correction using spherical harmonics
- Frame scaling
;
_oxdiff_exptl_absorpt_empirical_full_max 4.859
_oxdiff_exptl_absorpt_empirical_full_min 0.358

loop_
_space_group_symop_operation_xyz
'x, y, z'
'-x, -y, -z'

loop_
_atom_site_label
_atom_site_type_symbol
_atom_site_fract_x
_atom_site_fract_y
_atom_site_fract_z
_atom_site_U_iso_or_equiv
_atom_site_adp_type
_atom_site_occupancy
_atom_site_site_symmetry_order
_atom_site_calc_flag
_atom_site_refinement_flags_posn
_atom_site_refinement_flags_adp
_atom_site_refinement_flags_occupancy
_atom_site_disorder_assembly
_atom_site_disorder_group
O00K O 0.1457(5) 0.9503(4) -0.0384(3) 0.141(2) Uani 1 1 d . U . . .
O012 O 0.2354(6) 1.0594(4) -0.2049(3) 0.154(2) Uani 1 1 d . U . . .
N006 N 0.1950(5) 1.0035(4) -0.1215(3) 0.1202(18) Uani 1 1 d D U . . .
C00B C 0.0280(6) 1.2131(5) 0.0300(3) 0.106(2) Uani 1 1 d . U . . .
H00B H -0.003715 1.221889 0.066411 0.127 Uiso 1 1 calc R . . . .
C00D C 0.0170(5) 1.4559(4) -0.0110(3) 0.0899(17) Uani 1 1 d . U . . .
C00F C 0.2007(7) 1.0760(6) -0.1569(4) 0.122(2) Uani 1 1 d . U . . .
C00N C 0.1122(6) 1.1092(5) -0.0447(3) 0.1084(19) Uani 1 1 d . U . . .
C00S C 0.1206(6) 1.1825(5) -0.0775(3) 0.1035(18) Uani 1 1 d . U . . .
C00W C 0.0859(5) 1.2727(5) -0.0555(3) 0.0955(17) Uani 1 1 d . U . . .
C001 C 0.0801(6) 1.5109(5) -0.0973(3) 0.105(2) Uani 1 1 d . U . . .
H001 H 0.112101 1.500789 -0.133605 0.126 Uiso 1 1 calc R . . . .
C01D C 0.1445(6) 1.3264(5) -0.1438(3) 0.110(2) Uani 1 1 d . U . . .
H01D H 0.153276 1.374285 -0.166473 0.132 Uiso 1 1 calc R . . . .
C01H C 0.1748(6) 1.2399(5) -0.1651(3) 0.115(2) Uani 1 1 d . U . . .
H01H H 0.201734 1.230219 -0.202277 0.137 Uiso 1 1 calc R . . . .
C01V C 0.1485(7) 1.0161(6) -0.0662(4) 0.118(2) Uani 1 1 d . U . . .
C02S C 0.3362(9) 0.8795(9) -0.1365(7) 0.118(3) Uani 0.539(6) 1 d D U P . .
H02A H 0.367834 0.861134 -0.174080 0.142 Uiso 0.539(6) 1 calc R . P . .
H02B H 0.340089 0.822850 -0.117107 0.142 Uiso 0.539(6) 1 calc R . P . .
C004 C 0.0386(6) 1.2888(5) -0.0003(3) 0.0979(17) Uani 1 1 d . U . . .
C04K C 0.6420(14) 0.9127(12) -0.0791(8) 0.153(4) Uani 0.539(6) 1 d D U P . .
H04A H 0.682260 0.895167 -0.115035 0.184 Uiso 0.539(6) 1 calc R . P . .
H04B H 0.645496 0.856928 -0.058827 0.184 Uiso 0.539(6) 1 calc R . P . .
C008 C 0.0032(5) 1.3798(5) 0.0221(3) 0.0940(17) Uani 1 1 d . U . . .
C009 C 0.1004(6) 1.3463(5) -0.0886(3) 0.0987(18) Uani 1 1 d . U . . .
C011 C 0.0669(5) 1.4384(5) -0.0661(3) 0.0965(18) Uani 1 1 d . U . . .
C013 C -0.0464(6) 1.4015(5) 0.0754(3) 0.105(2) Uani 1 1 d . U . . .
H013 H -0.057590 1.353964 0.097691 0.126 Uiso 1 1 calc R . . . .
C015 C 0.0622(6) 1.1271(5) 0.0083(3) 0.113(2) Uani 1 1 d . U . . .
H015 H 0.051688 1.078610 0.029890 0.136 Uiso 1 1 calc R . . . .
C019 C 0.1669(6) 1.1659(5) -0.1335(3) 0.1116(19) Uani 1 1 d . U . . .
C0AA C 0.231(2) 0.4504(18) -0.2779(12) 0.216(9) Uani 0.461(6) 1 d D U P . .
H0AA H 0.254251 0.469734 -0.247454 0.324 Uiso 0.461(6) 1 calc GR . P . .
H0AB H 0.279072 0.444386 -0.310544 0.324 Uiso 0.461(6) 1 calc GR . P . .
H0AC H 0.216432 0.392533 -0.270304 0.324 Uiso 0.461(6) 1 calc GR . P . .
C33 C 0.1461(19) 0.5154(12) -0.2856(10) 0.174(6) Uani 0.461(6) 1 d D U P . .
H33A H 0.090972 0.491943 -0.270801 0.209 Uiso 0.461(6) 1 calc R . P . .
H33B H 0.147535 0.521502 -0.324871 0.209 Uiso 0.461(6) 1 calc R . P . .
C34 C 0.1302(16) 0.6031(12) -0.2621(9) 0.164(5) Uani 0.461(6) 1 d D U P . .
H34A H 0.102828 0.643865 -0.289194 0.197 Uiso 0.461(6) 1 calc R . P . .
H34B H 0.076832 0.606696 -0.231607 0.197 Uiso 0.461(6) 1 calc R . P . .
C35 C 0.1893(14) 0.6496(9) -0.2416(7) 0.136(5) Uani 0.461(6) 1 d D U P . .
H35A H 0.241445 0.651081 -0.271917 0.164 Uiso 0.461(6) 1 calc R . P . .
H35B H 0.218865 0.610260 -0.214586 0.164 Uiso 0.461(6) 1 calc R . P . .
C36 C 0.1572(13) 0.7386(9) -0.2174(7) 0.128(4) Uani 0.461(6) 1 d D U P . .
H36A H 0.136672 0.779288 -0.246229 0.154 Uiso 0.461(6) 1 calc R . P . .
H36B H 0.098979 0.739785 -0.190820 0.154 Uiso 0.461(6) 1 calc R . P . .
C37 C 0.2133(12) 0.7805(8) -0.1908(6) 0.106(4) Uani 0.461(6) 1 d D U P . .
H37A H 0.267513 0.786262 -0.218674 0.127 Uiso 0.461(6) 1 calc R . P . .
H37B H 0.240506 0.736534 -0.165106 0.127 Uiso 0.461(6) 1 calc R . P . .
C38 C 0.1783(11) 0.8652(8) -0.1618(7) 0.110(3) Uani 0.461(6) 1 d D U P . .
H38A H 0.144356 0.907944 -0.185933 0.133 Uiso 0.461(6) 1 calc R . P . .
H38B H 0.129455 0.857495 -0.131095 0.133 Uiso 0.461(6) 1 calc R . P . .
C40 C 0.2383(9) 0.9098(9) -0.1404(7) 0.113(2) Uani 0.5 1 d D U P . .
H40 H 0.219374 0.888109 -0.103572 0.136 Uiso 0.5 1 calc R . P . .
C42 C 0.4026(11) 0.9168(9) -0.1162(7) 0.122(3) Uani 0.539(6) 1 d D U P . .
H42A H 0.399816 0.972071 -0.136937 0.146 Uiso 0.539(6) 1 calc R . P . .
H42B H 0.368644 0.937805 -0.079404 0.146 Uiso 0.539(6) 1 calc R . P . .
C43 C 0.4954(12) 0.8911(9) -0.1098(7) 0.124(4) Uani 0.539(6) 1 d D U P . .
H43A H 0.532746 0.870623 -0.146054 0.149 Uiso 0.539(6) 1 calc R . P . .
H43B H 0.501240 0.836863 -0.087859 0.149 Uiso 0.539(6) 1 calc R . P . .
C44 C 0.5466(12) 0.9449(11) -0.0875(8) 0.140(4) Uani 0.539(6) 1 d D U P . .
H44A H 0.545240 0.997171 -0.110848 0.168 Uiso 0.539(6) 1 calc R . P . .
H44B H 0.507918 0.968542 -0.052087 0.168 Uiso 0.539(6) 1 calc R . P . .
C45 C 0.6866(15) 0.9664(10) -0.0524(9) 0.163(5) Uani 0.539(6) 1 d D U P . .
H45A H 0.674436 0.952582 -0.013764 0.195 Uiso 0.539(6) 1 calc R . P . .
H45B H 0.755878 0.942492 -0.065128 0.195 Uiso 0.539(6) 1 calc R . P . .
C46 C 0.6681(14) 1.0616(10) -0.0543(9) 0.164(6) Uani 0.539(6) 1 d D U P . .
H46A H 0.708126 1.077629 -0.086217 0.246 Uiso 0.539(6) 1 calc GR . P . .
H46B H 0.682572 1.084835 -0.021829 0.246 Uiso 0.539(6) 1 calc GR . P . .
H46C H 0.600952 1.087759 -0.056231 0.246 Uiso 0.539(6) 1 calc GR . P . .
O00X O 0.2121(7) 0.7368(6) 0.2926(3) 0.189(3) Uani 1 1 d . U . . .
O02R O 0.2770(9) 0.4383(6) 0.3168(4) 0.235(4) Uani 1 1 d . U . . .
N01U N 0.2485(8) 0.5878(7) 0.3072(4) 0.179(3) Uani 1 1 d D U . . .
C0CA C 0.029(3) 0.401(2) 0.4057(12) 0.261(7) Uani 0.527(10) 1 d D U P . .
H0CA H -0.038121 0.427188 0.402492 0.313 Uiso 0.527(10) 1 calc R . P . .
H0CB H 0.061380 0.370928 0.370405 0.313 Uiso 0.527(10) 1 calc R . P . .
C0DA C 0.377(2) 0.617(2) 0.3838(13) 0.247(6) Uani 0.473(10) 1 d D U P . .
H0DA H 0.390622 0.671808 0.395822 0.296 Uiso 0.473(10) 1 calc R . P . .
H0DB H 0.393336 0.615152 0.343995 0.296 Uiso 0.473(10) 1 calc R . P . .
C00H C 0.4954(7) 0.3463(6) 0.0366(4) 0.125(2) Uani 1 1 d . U . . .
H00H H 0.487503 0.296276 0.057543 0.150 Uiso 1 1 calc R . . . .
C00M C 0.4605(6) 0.4333(6) 0.0604(4) 0.119(2) Uani 1 1 d . U . . .
C00Q C 0.4757(6) 0.5085(6) 0.0282(3) 0.113(2) Uani 1 1 d . U . . .
C00V C 0.4401(6) 0.5989(6) 0.0497(4) 0.115(2) Uani 1 1 d . U . . .
C01A C 0.2966(8) 0.6447(7) 0.2169(5) 0.145(2) Uani 1 1 d . U . . .
C1EA C 0.6745(19) 0.3398(17) 0.4350(10) 0.333(8) Uani 1 1 d D U . . .
H1EA H 0.731232 0.363005 0.424772 0.400 Uiso 1 1 calc R . . . .
H1EB H 0.685293 0.282937 0.414443 0.400 Uiso 1 1 calc R . . . .
C01I C 0.2822(10) 0.5022(10) 0.2854(6) 0.183(3) Uani 1 1 d . U . . .
C01J C 0.4058(8) 0.3789(7) 0.1527(4) 0.154(3) Uani 1 1 d . U . . .
H01J H 0.430889 0.318892 0.139185 0.185 Uiso 1 1 calc R . . . .
C01L C 0.3493(7) 0.7017(6) 0.1291(4) 0.132(2) Uani 1 1 d . U . . .
H01L H 0.352858 0.752067 0.107511 0.159 Uiso 1 1 calc R . . . .
C01M C 0.3805(7) 0.5400(6) 0.1398(4) 0.127(2) Uani 1 1 d . U . . .
C01N C 0.3021(8) 0.7157(7) 0.1844(4) 0.144(3) Uani 1 1 d . U . . .
H01N H 0.274418 0.775100 0.198695 0.173 Uiso 1 1 calc R . . . .
C02B C 0.2484(10) 0.6615(9) 0.2732(5) 0.165(3) Uani 1 1 d . U . . .
C2CA C 0.2179(13) 0.5978(10) 0.3671(5) 0.212(3) Uani 1 1 d D U . . .
H2CA H 0.237184 0.534014 0.377980 0.254 Uiso 1 1 calc R . . . .
C2EA C 0.587(3) 0.407(3) 0.4226(17) 0.315(8) Uani 0.473(10) 1 d D U P . .
H2EA H 0.543411 0.368095 0.427943 0.378 Uiso 0.473(10) 1 calc R . P . .
H2EB H 0.570681 0.443360 0.456675 0.378 Uiso 0.473(10) 1 calc R . P . .
C02L C 0.3249(9) 0.4822(8) 0.2282(5) 0.161(3) Uani 1 1 d . U . . .
C3CA C 0.1160(14) 0.6182(19) 0.3823(9) 0.210(5) Uani 0.527(10) 1 d D U P . .
H3CA H 0.099277 0.638001 0.420701 0.252 Uiso 0.527(10) 1 calc R . P . .
H3CB H 0.088553 0.670145 0.361355 0.252 Uiso 0.527(10) 1 calc R . P . .
C3DA C 0.069(2) 0.5501(17) 0.3759(10) 0.223(5) Uani 0.527(10) 1 d D U P . .
H3DA H 0.094492 0.524213 0.338928 0.268 Uiso 0.527(10) 1 calc R . P . .
H3DB H 0.001100 0.581677 0.376377 0.268 Uiso 0.527(10) 1 calc R . P . .
C4CA C 0.069(2) 0.4751(17) 0.4107(11) 0.243(6) Uani 0.527(10) 1 d D U P . .
H4CA H 0.136351 0.447800 0.412442 0.292 Uiso 0.527(10) 1 calc R . P . .
H4CB H 0.038565 0.502173 0.446916 0.292 Uiso 0.527(10) 1 calc R . P . .
C005 C 0.4123(7) 0.4515(6) 0.1162(4) 0.131(2) Uani 1 1 d . U . . .
C5BA C 0.450(3) 0.545(3) 0.3996(14) 0.274(7) Uani 0.473(10) 1 d D U P . .
H5BA H 0.407446 0.512320 0.420996 0.328 Uiso 0.473(10) 1 calc R . P . .
H5BB H 0.467015 0.579652 0.427183 0.328 Uiso 0.473(10) 1 calc R . P . .
C5CA C 0.029(3) 0.330(2) 0.4433(13) 0.274(7) Uani 0.527(10) 1 d D U P . .
H5CA H -0.025003 0.354806 0.473156 0.329 Uiso 0.527(10) 1 calc R . P . .
H5CB H 0.087412 0.321719 0.458528 0.329 Uiso 0.527(10) 1 calc R . P . .
C7EA C 0.535(3) 0.473(3) 0.3906(15) 0.298(7) Uani 0.473(10) 1 d D U P . .
H7EA H 0.583690 0.502911 0.372808 0.358 Uiso 0.473(10) 1 calc R . P . .
H7EB H 0.524639 0.436372 0.361742 0.358 Uiso 0.473(10) 1 calc R . P . .
C8CA C 0.275(2) 0.638(2) 0.3944(11) 0.231(5) Uani 0.473(10) 1 d D U P . .
H8CA H 0.252331 0.703073 0.390063 0.277 Uiso 0.473(10) 1 calc R . P . .
H8CB H 0.256558 0.627172 0.433193 0.277 Uiso 0.473(10) 1 calc R . P . .
C8DA C 0.0222(19) 0.2395(15) 0.4307(9) 0.326(8) Uani 1 1 d D U . . .
H8DA H 0.023174 0.204101 0.463311 0.489 Uiso 1 1 calc R . . . .
H8DB H -0.037275 0.243730 0.417650 0.489 Uiso 1 1 calc R . . . .
H8DC H 0.076287 0.210306 0.402873 0.489 Uiso 1 1 calc R . . . .
C9EA C 0.657(2) 0.3225(19) 0.4992(12) 0.383(10) Uiso 1 1 d . U . . .
H9EA H 0.712778 0.278754 0.508196 0.575 Uiso 1 1 calc R . . . .
H9EB H 0.646627 0.378988 0.519240 0.575 Uiso 1 1 calc R . . . .
H9EC H 0.600858 0.299215 0.508949 0.575 Uiso 1 1 calc R . . . .
C016 C 0.3359(8) 0.5556(7) 0.1959(5) 0.140(2) Uani 1 1 d . U . . .
C017 C 0.5414(7) 0.3320(6) -0.0174(4) 0.125(3) Uani 1 1 d . U . . .
H017 H 0.560575 0.272733 -0.032427 0.150 Uiso 1 1 calc R . . . .
C026 C 0.3903(7) 0.6146(6) 0.1063(4) 0.122(2) Uani 1 1 d . U . . .
C034 C 0.3629(9) 0.3946(8) 0.2085(5) 0.168(3) Uani 1 1 d . U . . .
H034 H 0.360575 0.345810 0.231548 0.202 Uiso 1 1 calc R . . . .
O2 O 0.4985(6) 0.3534(5) -0.2560(3) 0.181(3) Uani 1 1 d . U . . .
O4 O 0.4197(6) 0.1268(5) -0.1539(4) 0.192(3) Uani 1 1 d . U . . .
O9 O -0.0178(7) 1.0287(6) 0.2387(3) 0.195(3) Uani 1 1 d . U . . .
O13 O -0.0826(7) 0.7948(6) 0.3384(4) 0.209(3) Uani 1 1 d . U . . .
N3BA N 0.4605(7) 0.2363(7) -0.2077(5) 0.182(2) Uani 1 1 d D U . . .
N21 N -0.0449(8) 0.9094(7) 0.2877(4) 0.188(3) Uani 1 1 d D U . . .
C1AA C 0.0125(9) 0.6683(8) 0.2530(5) 0.166(3) Uani 1 1 d . U . . .
H1AA H -0.008629 0.645839 0.286938 0.200 Uiso 1 1 calc R . . . .
C0BA C 0.1443(7) 0.5733(7) 0.1131(5) 0.137(2) Uani 1 1 d . U . . .
C2AA C 0.0568(8) 0.6082(8) 0.2098(5) 0.159(3) Uani 1 1 d . U . . .
H2AA H 0.062719 0.546131 0.214954 0.191 Uiso 1 1 calc R . . . .
C1BA C 0.0291(5) 0.8836(5) 0.1922(3) 0.156(2) Uani 1 1 d . U . . .
C8BA C 0.0393(5) 0.7911(5) 0.1971(2) 0.153(2) Uani 1 1 d G U . . .
C2BA C 0.0834(5) 0.7325(3) 0.1526(3) 0.142(2) Uani 1 1 d G U . . .
C3BA C 0.1172(5) 0.7663(4) 0.1032(3) 0.139(2) Uani 1 1 d G U . . .
C4BA C 0.1070(5) 0.8588(4) 0.0983(3) 0.150(2) Uani 1 1 d G U . . .
H4BA H 0.129905 0.881746 0.064891 0.180 Uiso 1 1 calc R . . . .
C6BA C 0.0630(5) 0.9175(3) 0.1428(3) 0.156(3) Uani 1 1 d G U . . .
H6BA H 0.056083 0.980045 0.139476 0.187 Uiso 1 1 calc R . . . .
C1CA C -0.0014(9) 0.7589(8) 0.2477(5) 0.165(2) Uani 1 1 d . U . . .
C1DA C 0.3402(8) 0.2370(7) -0.0623(5) 0.151(2) Uani 1 1 d . U . . .
H1DA H 0.347999 0.174448 -0.058356 0.181 Uiso 1 1 calc R . . . .
C5EA C -0.0478(11) 0.8237(10) 0.2954(6) 0.181(3) Uani 1 1 d . U . . .
C2DA C 0.2948(7) 0.2963(7) -0.0184(5) 0.146(2) Uani 1 1 d . U . . .
H2DA H 0.269717 0.273438 0.014500 0.175 Uiso 1 1 calc R . . . .
C3 C 0.324(2) 0.2834(18) -0.4529(10) 0.358(8) Uani 1 1 d D U . . .
H3A H 0.303626 0.231829 -0.464145 0.430 Uiso 1 1 calc R . . . .
H3B H 0.391123 0.272921 -0.471827 0.430 Uiso 1 1 calc R . . . .
C3AA C 0.1681(4) 0.7007(4) 0.0544(2) 0.136(2) Uani 1 1 d . U . . .
C4AA C 0.1797(4) 0.6083(4) 0.0609(2) 0.132(2) Uani 1 1 d G U . . .
C5AA C 0.2261(4) 0.5478(3) 0.0176(3) 0.1278(19) Uani 1 1 d G U . . .
C6AA C 0.2610(4) 0.5797(4) -0.0322(2) 0.1274(19) Uani 1 1 d G U . . .
C7AA C 0.2494(4) 0.6721(4) -0.0387(2) 0.135(2) Uani 1 1 d G U . . .
H7AA H 0.272978 0.693743 -0.072390 0.162 Uiso 1 1 calc R . . . .
C8AA C 0.2029(4) 0.7326(3) 0.0046(3) 0.136(2) Uani 1 1 d G U . . .
H8AA H 0.195070 0.795107 0.000214 0.163 Uiso 1 1 calc R . . . .
C4 C 0.3367(18) 0.2617(15) -0.3981(10) 0.321(6) Uiso 1 1 d D U . . .
H4A H 0.272959 0.294194 -0.378602 0.385 Uiso 1 1 calc R . . . .
H4B H 0.377922 0.300750 -0.392739 0.385 Uiso 1 1 calc R . . . .
C4DA C 0.2858(7) 0.3875(7) -0.0220(4) 0.135(2) Uani 1 1 d . U . . .
C5 C 0.364(3) 0.194(2) -0.3592(12) 0.300(6) Uani 0.424(10) 1 d D U P . .
H5A H 0.421626 0.150647 -0.378017 0.360 Uiso 0.424(10) 1 calc R . P . .
H5B H 0.312961 0.162111 -0.353399 0.360 Uiso 0.424(10) 1 calc R . P . .
C5DA C 0.3160(4) 0.5140(4) -0.0797(2) 0.131(2) Uani 1 1 d . U . . .
C6DA C 0.3234(4) 0.4221(4) -0.0739(2) 0.1311(19) Uani 1 1 d G U . . .
C7DA C 0.3684(5) 0.3616(3) -0.1174(3) 0.139(2) Uani 1 1 d G U . . .
C9DA C 0.4060(5) 0.3931(4) -0.1667(3) 0.143(2) Uani 1 1 d G U . . .
C3EA C 0.3986(4) 0.4850(5) -0.1726(2) 0.144(2) Uani 1 1 d G U . . .
H3EA H 0.424003 0.506252 -0.205984 0.173 Uiso 1 1 calc R . . . .
C4EA C 0.3536(5) 0.5455(3) -0.1291(3) 0.143(2) Uani 1 1 d G U . . .
H4EA H 0.348633 0.607655 -0.133044 0.171 Uiso 1 1 calc R . . . .
C6 C 0.382(2) 0.209(3) -0.3058(15) 0.273(6) Uani 0.424(10) 1 d D U P . .
H6A H 0.386710 0.271500 -0.305014 0.328 Uiso 0.424(10) 1 calc R . P . .
H6B H 0.322923 0.207865 -0.280649 0.328 Uiso 0.424(10) 1 calc R . P . .
C6CA C 0.4175(9) 0.2041(9) -0.1595(6) 0.162(3) Uani 1 1 d . U . . .
C7 C 0.4585(13) 0.1582(11) -0.2799(7) 0.240(4) Uani 1 1 d D U . . .
H7A H 0.425398 0.122685 -0.254188 0.288 Uiso 1 1 calc DR . . . .
H7B H 0.496840 0.114628 -0.308936 0.288 Uiso 1 1 calc DR . . . .
C7BA C 0.1573(7) 0.4824(7) 0.1169(5) 0.143(2) Uani 1 1 d . U . . .
H7BA H 0.135605 0.459417 0.150503 0.172 Uiso 1 1 calc R . . . .
C7CA C 0.4569(9) 0.3271(8) -0.2146(5) 0.159(3) Uani 1 1 d . U . . .
C8 C 0.5302(15) 0.1716(14) -0.2516(9) 0.224(4) Uani 0.68(3) 1 d D U . . .
H8 H 0.566051 0.208724 -0.275216 0.269 Uiso 1 1 calc R . . . .
C0EA C 0.0937(8) 0.6360(7) 0.1580(5) 0.144(2) Uani 1 1 d . U . . .
C9 C 0.6003(15) 0.1029(14) -0.2312(10) 0.213(5) Uani 0.576(10) 1 d D U P . .
H9A H 0.612046 0.126976 -0.197657 0.256 Uiso 0.576(10) 1 calc DR . P . .
H9B H 0.572292 0.052137 -0.221029 0.256 Uiso 0.576(10) 1 calc DR . P . .
C9AA C 0.2357(7) 0.4518(6) 0.0238(4) 0.133(2) Uani 1 1 d . U . . .
C9BA C 0.2012(7) 0.4218(7) 0.0734(5) 0.143(2) Uani 1 1 d . U . . .
H9BA H 0.207328 0.359591 0.077959 0.172 Uiso 1 1 calc R . . . .
C9CA C 0.3745(8) 0.2696(7) -0.1124(5) 0.148(2) Uani 1 1 d . U . . .
C10 C 0.6905(15) 0.0680(17) -0.2654(11) 0.230(6) Uani 0.576(10) 1 d D U P . .
H10A H 0.715779 0.120399 -0.275625 0.276 Uiso 0.576(10) 1 calc DR . P . .
H10B H 0.676305 0.045930 -0.298801 0.276 Uiso 0.576(10) 1 calc DR . P . .
C11 C 0.7686(18) -0.0002(12) -0.2520(12) 0.240(6) Uani 0.576(10) 1 d D U P . .
H11A H 0.789052 0.023377 -0.221163 0.288 Uiso 0.576(10) 1 calc R . P . .
H11B H 0.821979 -0.008205 -0.282860 0.288 Uiso 0.576(10) 1 calc R . P . .
C12 C 0.7568(18) -0.0875(11) -0.2383(11) 0.252(7) Uani 0.576(10) 1 d D U P . .
H12A H 0.731782 -0.108593 -0.268133 0.302 Uiso 0.576(10) 1 calc R . P . .
H12B H 0.705823 -0.079154 -0.206139 0.302 Uiso 0.576(10) 1 calc R . P . .
C13 C 0.8337(17) -0.1599(17) -0.2275(12) 0.267(7) Uani 0.576(10) 1 d D U P . .
H13A H 0.875975 -0.129763 -0.213194 0.320 Uiso 0.576(10) 1 calc R . P . .
H13B H 0.868204 -0.184045 -0.263712 0.320 Uiso 0.576(10) 1 calc R . P . .
C14 C 0.837(3) -0.2394(16) -0.1953(11) 0.277(8) Uani 0.576(10) 1 d D U P . .
H14A H 0.887283 -0.247491 -0.172937 0.333 Uiso 0.576(10) 1 calc R . P . .
H14B H 0.775311 -0.234514 -0.171239 0.333 Uiso 0.576(10) 1 calc R . P . .
C15 C 0.8587(17) -0.3134(14) -0.2336(9) 0.314(9) Uani 1 1 d D U . . .
H15A H 0.927692 -0.339410 -0.241922 0.470 Uiso 1 1 calc GR . . . .
H15B H 0.835394 -0.291834 -0.266673 0.470 Uiso 1 1 calc GR . . . .
H15C H 0.827622 -0.359113 -0.218208 0.470 Uiso 1 1 calc GR . . . .
C16 C 0.3929(19) 0.9726(19) 0.4851(10) 0.355(8) Uani 1 1 d D U . . .
H16A H 0.403518 1.025939 0.466185 0.533 Uiso 1 1 calc GR . . . .
H16B H 0.454121 0.932560 0.489703 0.533 Uiso 1 1 calc GR . . . .
H16C H 0.352799 0.990602 0.520450 0.533 Uiso 1 1 calc GR . . . .
C17 C 0.3469(18) 0.9272(17) 0.4544(9) 0.320(6) Uani 1 1 d D U . . .
H17A H 0.367463 0.862205 0.460685 0.384 Uiso 1 1 calc R . . . .
H17B H 0.367982 0.936142 0.415712 0.384 Uiso 1 1 calc R . . . .
C18 C 0.2449(19) 0.956(3) 0.4665(13) 0.297(6) Uani 0.601(9) 1 d D U P . .
H18A H 0.223933 1.021601 0.473063 0.356 Uiso 0.601(9) 1 calc R . P . .
H18B H 0.221580 0.927116 0.499616 0.356 Uiso 0.601(9) 1 calc R . P . .
C19 C 0.205(2) 0.932(2) 0.4226(12) 0.273(6) Uani 0.601(9) 1 d D U P . .
H19A H 0.228642 0.964637 0.391110 0.328 Uiso 0.601(9) 1 calc DR . P . .
H19B H 0.235825 0.867635 0.414312 0.328 Uiso 0.601(9) 1 calc DR . P . .
C20 C 0.1057(19) 0.945(2) 0.4234(10) 0.254(6) Uani 0.601(9) 1 d D U P . .
H20A H 0.074113 1.004142 0.441167 0.304 Uiso 0.601(9) 1 calc R . P . .
H20B H 0.086817 0.900090 0.448611 0.304 Uiso 0.601(9) 1 calc R . P . .
C21 C 0.0603(16) 0.9410(19) 0.3781(10) 0.236(5) Uani 0.601(9) 1 d D U P . .
H21A H 0.080580 0.983160 0.351525 0.284 Uiso 0.601(9) 1 calc R . P . .
H21B H 0.087136 0.880109 0.361391 0.284 Uiso 0.601(9) 1 calc R . P . .
C22 C -0.0409(16) 0.9597(18) 0.3842(9) 0.232(5) Uani 0.601(9) 1 d D U P . .
H22A H -0.058035 0.907099 0.401875 0.278 Uiso 0.601(9) 1 calc R . P . .
H22B H -0.067092 1.010411 0.410688 0.278 Uiso 0.601(9) 1 calc R . P . .
C23 C -0.0943(13) 0.9803(10) 0.3416(6) 0.221(3) Uani 1 1 d D U . . .
H23 H -0.093155 1.042119 0.329791 0.265 Uiso 1 1 calc R . . . .
C24 C -0.1885(17) 0.983(3) 0.3661(15) 0.227(5) Uani 0.399(9) 1 d D U P . .
H24A H -0.204117 1.011910 0.402501 0.272 Uiso 0.399(9) 1 calc R . P . .
H24B H -0.197964 0.922188 0.368971 0.272 Uiso 0.399(9) 1 calc R . P . .
C25 C -0.246(3) 1.036(2) 0.3310(15) 0.226(6) Uani 0.399(9) 1 d D U P . .
H25A H -0.243800 0.996876 0.299747 0.271 Uiso 0.399(9) 1 calc R . P . .
H25B H -0.216571 1.084118 0.317222 0.271 Uiso 0.399(9) 1 calc R . P . .
C26 C -0.344(3) 1.075(3) 0.3543(16) 0.235(7) Uani 0.399(9) 1 d D U P . .
H26A H -0.366306 1.030177 0.377542 0.282 Uiso 0.399(9) 1 calc R . P . .
H26B H -0.345452 1.125975 0.378154 0.282 Uiso 0.399(9) 1 calc R . P . .
C27 C -0.411(3) 1.108(3) 0.3196(17) 0.249(7) Uani 0.399(9) 1 d D U P . .
H27A H -0.410967 1.048974 0.304418 0.299 Uiso 0.399(9) 1 calc R . P . .
H27B H -0.369281 1.131019 0.291224 0.299 Uiso 0.399(9) 1 calc R . P . .
C28 C -0.501(3) 1.159(3) 0.3077(18) 0.267(8) Uani 0.399(9) 1 d D U P . .
H28A H -0.495018 1.215285 0.290477 0.320 Uiso 0.399(9) 1 calc R . P . .
H28B H -0.525039 1.123772 0.283534 0.320 Uiso 0.399(9) 1 calc R . P . .
C29 C -0.562(4) 1.176(3) 0.3592(18) 0.279(9) Uani 0.399(9) 1 d D U P . .
H29A H -0.546187 1.222606 0.379127 0.334 Uiso 0.399(9) 1 calc R . P . .
H29B H -0.551252 1.120413 0.380236 0.334 Uiso 0.399(9) 1 calc R . P . .
C30 C -0.680(2) 1.2100(17) 0.3534(10) 0.353(9) Uiso 1 1 d . U . . .
H30A H -0.703985 1.157362 0.349488 0.529 Uiso 1 1 calc GR . . . .
H30B H -0.686907 1.246831 0.321583 0.529 Uiso 1 1 calc GR . . . .
H30C H -0.717051 1.245294 0.385650 0.529 Uiso 1 1 calc GR . . . .
C31 C -0.0110(10) 0.9473(9) 0.2407(5) 0.171(3) Uani 1 1 d . U . . .
C1 C 0.271(2) 0.362(2) -0.4863(13) 0.395(10) Uiso 1 1 d . U . . .
H1A H 0.204768 0.358944 -0.483990 0.593 Uiso 1 1 calc GR . . . .
H1B H 0.302743 0.354915 -0.524016 0.593 Uiso 1 1 calc GR . . . .
H1C H 0.271389 0.419592 -0.471404 0.593 Uiso 1 1 calc GR . . . .

loop_
_atom_site_aniso_label
_atom_site_aniso_U_11
_atom_site_aniso_U_22
_atom_site_aniso_U_33
_atom_site_aniso_U_23
_atom_site_aniso_U_13
_atom_site_aniso_U_12
O00K 0.157(5) 0.096(3) 0.172(4) 0.027(3) -0.037(4) -0.035(3)
O012 0.200(7) 0.119(4) 0.140(3) 0.000(3) -0.035(4) -0.033(4)
N006 0.136(4) 0.083(3) 0.149(3) 0.003(2) -0.042(3) -0.030(3)
C00B 0.108(5) 0.086(3) 0.126(4) 0.030(2) -0.031(3) -0.026(3)
C00D 0.081(4) 0.085(3) 0.113(3) 0.029(2) -0.037(3) -0.027(3)
C00F 0.136(5) 0.094(3) 0.140(3) 0.010(2) -0.042(4) -0.029(4)
C00N 0.112(5) 0.087(2) 0.135(3) 0.018(2) -0.038(3) -0.032(3)
C00S 0.101(4) 0.090(2) 0.130(3) 0.021(2) -0.040(3) -0.033(3)
C00W 0.088(4) 0.088(2) 0.120(3) 0.028(2) -0.040(3) -0.026(3)
C001 0.101(5) 0.090(4) 0.126(4) 0.034(3) -0.024(4) -0.027(4)
C01D 0.119(5) 0.094(3) 0.120(3) 0.023(3) -0.031(3) -0.029(4)
C01H 0.125(5) 0.097(3) 0.126(4) 0.018(2) -0.034(4) -0.031(4)
C01V 0.128(5) 0.087(3) 0.147(4) 0.012(2) -0.042(3) -0.034(3)
C02S 0.131(5) 0.074(5) 0.159(7) -0.014(5) -0.050(5) -0.027(4)
C004 0.091(4) 0.086(2) 0.122(3) 0.031(2) -0.036(3) -0.024(3)
C04K 0.128(7) 0.141(8) 0.207(10) 0.025(8) -0.068(7) -0.039(6)
C008 0.088(4) 0.088(3) 0.117(3) 0.030(2) -0.034(3) -0.032(3)
C009 0.096(4) 0.088(2) 0.118(3) 0.027(2) -0.036(3) -0.026(3)
C011 0.091(4) 0.088(3) 0.116(3) 0.030(2) -0.030(3) -0.027(3)
C013 0.103(5) 0.096(4) 0.121(3) 0.032(3) -0.025(3) -0.035(4)
C015 0.119(5) 0.087(3) 0.138(4) 0.026(3) -0.033(3) -0.030(4)
C019 0.121(5) 0.092(3) 0.130(3) 0.016(2) -0.039(3) -0.031(3)
C0AA 0.257(17) 0.170(12) 0.204(16) -0.043(13) -0.049(14) -0.022(11)
C33 0.228(14) 0.136(9) 0.178(11) -0.037(8) -0.056(11) -0.065(8)
C34 0.212(12) 0.136(8) 0.164(10) -0.035(7) -0.051(9) -0.065(7)
C35 0.189(11) 0.103(7) 0.132(9) -0.007(6) -0.050(8) -0.049(6)
C36 0.158(9) 0.102(6) 0.139(8) -0.009(6) -0.046(7) -0.046(6)
C37 0.136(8) 0.071(5) 0.121(8) 0.010(5) -0.042(6) -0.032(5)
C38 0.127(7) 0.079(5) 0.135(7) 0.000(5) -0.047(6) -0.028(5)
C40 0.129(5) 0.082(3) 0.141(6) 0.003(3) -0.049(5) -0.034(4)
C42 0.123(6) 0.084(7) 0.168(8) -0.011(6) -0.049(6) -0.028(5)
C43 0.122(6) 0.091(7) 0.167(8) 0.013(6) -0.049(6) -0.027(5)
C44 0.124(7) 0.119(8) 0.192(9) 0.012(7) -0.059(7) -0.037(6)
C45 0.132(9) 0.153(9) 0.221(11) 0.018(9) -0.075(8) -0.040(7)
C46 0.121(12) 0.154(9) 0.235(15) 0.011(10) -0.062(11) -0.047(8)
O00X 0.223(8) 0.157(4) 0.171(5) -0.004(4) -0.046(5) -0.016(5)
O02R 0.303(10) 0.174(5) 0.193(6) 0.035(5) 0.004(6) -0.038(6)
N01U 0.200(6) 0.165(4) 0.166(4) 0.014(3) -0.036(4) -0.034(5)
C0CA 0.294(14) 0.247(12) 0.229(12) 0.048(10) -0.016(11) -0.073(10)
C0DA 0.278(10) 0.279(12) 0.187(10) -0.007(10) -0.041(9) -0.079(9)
C00H 0.115(6) 0.098(3) 0.168(5) 0.022(4) -0.052(5) -0.021(4)
C00M 0.103(5) 0.099(3) 0.163(4) 0.022(3) -0.051(4) -0.020(4)
C00Q 0.090(5) 0.098(3) 0.163(5) 0.021(3) -0.057(4) -0.021(3)
C00V 0.097(5) 0.100(3) 0.161(4) 0.016(3) -0.057(4) -0.027(4)
C01A 0.145(6) 0.129(4) 0.165(4) 0.008(3) -0.047(4) -0.029(4)
C1EA 0.331(13) 0.340(14) 0.309(13) 0.018(11) -0.068(11) -0.049(10)
C01I 0.199(7) 0.158(4) 0.175(4) 0.021(3) -0.017(5) -0.031(5)
C01J 0.162(7) 0.120(4) 0.176(5) 0.024(3) -0.024(5) -0.036(5)
C01L 0.119(6) 0.114(3) 0.170(4) 0.010(4) -0.051(4) -0.026(4)
C01M 0.112(5) 0.113(3) 0.163(4) 0.016(3) -0.050(4) -0.026(4)
C01N 0.142(6) 0.123(4) 0.171(4) 0.005(3) -0.047(4) -0.028(4)
C02B 0.172(6) 0.150(4) 0.167(4) 0.005(3) -0.040(5) -0.024(5)
C2CA 0.250(8) 0.208(7) 0.166(4) 0.008(4) -0.028(5) -0.048(6)
C2EA 0.321(13) 0.325(14) 0.282(13) 0.011(11) -0.059(12) -0.051(11)
C02L 0.167(6) 0.134(4) 0.173(4) 0.022(3) -0.028(4) -0.027(5)
C3CA 0.249(8) 0.217(9) 0.148(8) 0.031(8) -0.026(6) -0.042(8)
C3DA 0.256(10) 0.231(11) 0.172(10) 0.039(8) -0.027(9) -0.056(8)
C4CA 0.280(12) 0.238(11) 0.197(11) 0.051(9) -0.020(10) -0.061(9)
C005 0.119(5) 0.111(3) 0.167(4) 0.018(3) -0.041(4) -0.030(4)
C5BA 0.292(11) 0.304(13) 0.218(11) 0.000(11) -0.049(10) -0.064(10)
C5CA 0.308(15) 0.249(13) 0.250(14) 0.058(11) -0.012(13) -0.075(12)
C7EA 0.304(12) 0.316(14) 0.258(12) -0.001(11) -0.049(11) -0.053(10)
C8CA 0.278(10) 0.249(10) 0.166(7) 0.001(8) -0.034(8) -0.072(8)
C8DA 0.374(19) 0.255(13) 0.343(18) 0.055(13) -0.040(15) -0.094(13)
C016 0.130(5) 0.125(3) 0.168(4) 0.014(3) -0.041(4) -0.028(4)
C017 0.123(7) 0.093(5) 0.167(5) 0.013(4) -0.054(5) -0.025(5)
C026 0.104(5) 0.111(3) 0.165(4) 0.013(3) -0.053(4) -0.031(4)
C034 0.187(7) 0.132(4) 0.178(5) 0.024(4) -0.018(5) -0.037(5)
O2 0.183(7) 0.161(5) 0.204(5) 0.060(4) -0.046(4) -0.052(5)
O4 0.183(7) 0.137(4) 0.259(7) 0.042(4) -0.024(5) -0.060(5)
O9 0.232(8) 0.156(4) 0.210(6) 0.047(4) -0.059(6) -0.067(5)
O13 0.235(8) 0.181(6) 0.205(5) 0.062(5) -0.029(5) -0.057(6)
N3BA 0.162(6) 0.152(4) 0.233(5) 0.064(3) -0.041(4) -0.044(4)
N21 0.209(6) 0.170(4) 0.201(5) 0.052(4) -0.057(4) -0.065(5)
C1AA 0.169(7) 0.161(4) 0.188(5) 0.069(4) -0.062(5) -0.060(5)
C0BA 0.121(5) 0.133(3) 0.185(4) 0.076(3) -0.072(4) -0.055(4)
C2AA 0.161(7) 0.152(5) 0.186(5) 0.074(3) -0.061(5) -0.063(5)
C1BA 0.154(6) 0.145(4) 0.193(4) 0.061(3) -0.077(4) -0.056(4)
C8BA 0.151(5) 0.146(3) 0.187(4) 0.066(3) -0.076(4) -0.058(4)
C2BA 0.132(5) 0.139(3) 0.184(4) 0.070(3) -0.076(4) -0.059(4)
C3BA 0.121(5) 0.129(3) 0.194(4) 0.071(3) -0.070(4) -0.056(4)
C4BA 0.142(6) 0.129(3) 0.202(5) 0.065(3) -0.065(5) -0.057(4)
C6BA 0.151(6) 0.137(4) 0.199(5) 0.063(3) -0.071(5) -0.051(5)
C1CA 0.170(6) 0.160(4) 0.186(4) 0.066(3) -0.069(4) -0.060(5)
C1DA 0.134(6) 0.130(4) 0.211(5) 0.068(3) -0.072(5) -0.052(5)
C5EA 0.193(7) 0.170(4) 0.194(5) 0.060(4) -0.056(5) -0.059(5)
C2DA 0.126(6) 0.126(4) 0.208(5) 0.072(3) -0.069(5) -0.051(4)
C3 0.357(10) 0.353(10) 0.350(11) 0.025(9) -0.050(9) -0.080(9)
C3AA 0.118(5) 0.126(3) 0.191(4) 0.072(3) -0.070(4) -0.057(4)
C4AA 0.111(5) 0.126(3) 0.187(4) 0.074(3) -0.070(3) -0.055(4)
C5AA 0.102(5) 0.125(3) 0.185(4) 0.075(3) -0.076(3) -0.050(3)
C6AA 0.105(5) 0.125(3) 0.183(4) 0.073(3) -0.078(3) -0.053(4)
C7AA 0.113(5) 0.125(3) 0.193(4) 0.074(3) -0.068(4) -0.053(4)
C8AA 0.120(5) 0.123(4) 0.193(4) 0.072(3) -0.071(4) -0.060(4)
C4DA 0.114(5) 0.125(3) 0.194(4) 0.073(3) -0.075(4) -0.052(4)
C5 0.263(9) 0.274(10) 0.260(9) 0.125(8) -0.013(7) 0.081(8)
C5DA 0.104(5) 0.130(3) 0.187(4) 0.073(3) -0.073(3) -0.050(4)
C6DA 0.103(5) 0.129(3) 0.190(4) 0.071(3) -0.077(3) -0.051(4)
C7DA 0.113(5) 0.131(3) 0.195(4) 0.068(3) -0.074(4) -0.048(4)
C9DA 0.113(5) 0.146(4) 0.194(4) 0.071(3) -0.073(4) -0.050(4)
C3EA 0.113(6) 0.145(4) 0.191(5) 0.077(3) -0.067(4) -0.044(4)
C4EA 0.116(5) 0.140(4) 0.191(4) 0.078(3) -0.065(4) -0.048(4)
C6 0.237(9) 0.236(10) 0.279(9) 0.083(8) -0.001(7) 0.020(8)
C6CA 0.147(6) 0.137(4) 0.219(5) 0.058(3) -0.062(4) -0.051(5)
C7 0.237(9) 0.195(8) 0.256(7) 0.023(6) -0.025(6) -0.015(7)
C7BA 0.128(6) 0.135(4) 0.191(5) 0.080(3) -0.064(4) -0.057(4)
C7CA 0.139(6) 0.153(4) 0.202(5) 0.066(3) -0.065(4) -0.045(4)
C8 0.230(8) 0.168(6) 0.253(7) 0.050(5) -0.012(5) -0.039(6)
C0EA 0.135(5) 0.140(3) 0.184(4) 0.074(3) -0.070(4) -0.060(4)
C9 0.216(9) 0.157(8) 0.247(10) 0.035(7) -0.009(6) -0.040(6)
C9AA 0.111(5) 0.126(3) 0.188(4) 0.077(3) -0.075(4) -0.051(4)
C9BA 0.128(6) 0.129(4) 0.196(5) 0.077(3) -0.065(4) -0.059(4)
C9CA 0.127(5) 0.130(3) 0.209(5) 0.066(3) -0.073(4) -0.051(4)
C10 0.219(9) 0.193(9) 0.258(11) 0.020(9) -0.004(8) -0.047(7)
C11 0.216(10) 0.202(10) 0.270(12) 0.028(10) 0.012(9) -0.037(8)
C12 0.224(12) 0.210(10) 0.285(13) 0.041(10) 0.022(11) -0.041(8)
C13 0.227(12) 0.222(11) 0.305(14) 0.059(10) 0.030(12) -0.035(9)
C14 0.246(14) 0.221(12) 0.320(16) 0.062(10) 0.028(13) -0.039(11)
C15 0.313(18) 0.236(12) 0.354(17) 0.044(12) 0.008(16) -0.054(13)
C16 0.332(15) 0.44(2) 0.332(18) -0.009(16) -0.088(13) -0.151(16)
C17 0.300(11) 0.386(15) 0.293(13) -0.003(12) -0.077(10) -0.108(13)
C18 0.298(11) 0.352(14) 0.258(12) -0.002(11) -0.068(10) -0.101(13)
C19 0.281(10) 0.315(13) 0.233(11) 0.009(11) -0.052(9) -0.091(12)
C20 0.278(10) 0.280(12) 0.210(10) 0.002(10) -0.043(9) -0.085(11)
C21 0.265(9) 0.247(11) 0.201(9) 0.010(9) -0.036(8) -0.078(10)
C22 0.266(9) 0.227(9) 0.208(7) 0.012(7) -0.035(7) -0.079(9)
C23 0.255(8) 0.196(6) 0.217(6) 0.033(5) -0.034(5) -0.077(7)
C24 0.256(8) 0.201(10) 0.225(9) 0.032(8) -0.027(6) -0.075(8)
C25 0.253(9) 0.203(12) 0.230(11) 0.036(10) -0.031(8) -0.083(10)
C26 0.255(9) 0.211(13) 0.244(13) 0.032(11) -0.031(9) -0.079(10)
C27 0.263(10) 0.228(13) 0.259(13) 0.033(12) -0.043(10) -0.075(11)
C28 0.269(11) 0.250(14) 0.277(14) 0.032(13) -0.048(10) -0.064(12)
C29 0.273(12) 0.270(14) 0.284(14) 0.028(13) -0.041(11) -0.063(12)
C31 0.180(6) 0.156(4) 0.199(5) 0.053(3) -0.071(5) -0.061(5)

loop_
_atom_type_symbol
_atom_type_description
_atom_type_scat_dispersion_real
_atom_type_scat_dispersion_imag
_atom_type_scat_source
C C 0.0181 0.0091 'International Tables Vol C Tables 4.2.6.8 and 6.1.1.4'
H H 0.0000 0.0000 'International Tables Vol C Tables 4.2.6.8 and 6.1.1.4'
N N 0.0311 0.0180 'International Tables Vol C Tables 4.2.6.8 and 6.1.1.4'
O O 0.0492 0.0322 'International Tables Vol C Tables 4.2.6.8 and 6.1.1.4'

loop_
_geom_angle_atom_site_label_1
_geom_angle_atom_site_label_2
_geom_angle_atom_site_label_3
_geom_angle
_geom_angle_site_symmetry_1
_geom_angle_site_symmetry_3
_geom_angle_publ_flag
C00F N006 C01V 123.4(7) . . ?
C00F N006 C40 121.0(10) . . ?
C01V N006 C40 115.6(9) . . ?
C004 C00B H00B 119.0 . . ?
C015 C00B H00B 118.9 . . ?
C015 C00B C004 122.1(8) . . ?
C00D C00D C008 120.3(8) 2_585 . ?
C00D C00D C011 120.9(8) 2_585 . ?
C011 C00D C008 118.8(6) . . ?
O012 C00F N006 119.3(8) . . ?
O012 C00F C019 123.3(9) . . ?
N006 C00F C019 117.4(9) . . ?
C00S C00N C01V 121.4(8) . . ?
C015 C00N C00S 118.2(8) . . ?
C015 C00N C01V 120.2(8) . . ?
C00N C00S C00W 120.5(8) . . ?
C00N C00S C019 119.4(8) . . ?
C00W C00S C019 120.2(7) . . ?
C00S C00W C009 119.8(7) . . ?
C004 C00W C00S 119.9(7) . . ?
C004 C00W C009 120.4(7) . . ?
C011 C001 H001 119.8 . . ?
C011 C001 C013 120.5(8) . 2_585 ?
C013 C001 H001 119.7 2_585 . ?
C01H C01D H01D 119.0 . . ?
C01H C01D C009 122.1(7) . . ?
C009 C01D H01D 119.0 . . ?
C01D C01H H01H 119.0 . . ?
C01D C01H C019 122.0(8) . . ?
C019 C01H H01H 119.0 . . ?
O00K C01V N006 119.6(8) . . ?
O00K C01V C00N 123.4(9) . . ?
N006 C01V C00N 116.9(8) . . ?
H02A C02S H02B 105.2 . . ?
C40 C02S H02A 104.2 . . ?
C40 C02S H02B 102.5 . . ?
C40 C02S C42 135.5(13) . . ?
C42 C02S H02A 103.2 . . ?
C42 C02S H02B 103.3 . . ?
C00B C004 C00W 117.2(7) . . ?
C00B C004 C008 122.7(7) . . ?
C00W C004 C008 120.1(6) . . ?
H04A C04K H04B 106.7 . . ?
C44 C04K H04A 106.8 . . ?
C44 C04K H04B 106.9 . . ?
C44 C04K C45 121.9(17) . . ?
C45 C04K H04A 106.8 . . ?
C45 C04K H04B 106.9 . . ?
C004 C008 C00D 120.5(7) . . ?
C013 C008 C00D 115.9(7) . . ?
C013 C008 C004 123.6(7) . . ?
C00W C009 C011 120.1(7) . . ?
C01D C009 C00W 117.7(7) . . ?
C01D C009 C011 122.1(7) . . ?
C00D C011 C009 120.2(6) . . ?
C001 C011 C00D 118.6(7) . . ?
C001 C011 C009 121.2(7) . . ?
C001 C013 C008 123.8(7) 2_585 . ?
C001 C013 H013 118.1 2_585 . ?
C008 C013 H013 118.1 . . ?
C00B C015 C00N 121.9(7) . . ?
C00B C015 H015 119.0 . . ?
C00N C015 H015 119.0 . . ?
C00F C019 C00S 121.2(8) . . ?
C01H C019 C00F 120.6(8) . . ?
C01H C019 C00S 118.2(8) . . ?
H0AA C0AA H0AB 109.5 . . ?
H0AA C0AA H0AC 109.5 . . ?
H0AB C0AA H0AC 109.5 . . ?
C33 C0AA H0AA 109.4 . . ?
C33 C0AA H0AB 109.4 . . ?
C33 C0AA H0AC 109.5 . . ?
C0AA C33 H33A 108.1 . . ?
C0AA C33 H33B 108.2 . . ?
C0AA C33 C34 117(2) . . ?
H33A C33 H33B 107.3 . . ?
C34 C33 H33A 108.1 . . ?
C34 C33 H33B 108.2 . . ?
C33 C34 H34A 103.6 . . ?
C33 C34 H34B 103.7 . . ?
H34A C34 H34B 105.3 . . ?
C35 C34 C33 134.2(19) . . ?
C35 C34 H34A 103.7 . . ?
C35 C34 H34B 103.6 . . ?
C34 C35 H35A 106.0 . . ?
C34 C35 H35B 106.1 . . ?
C34 C35 C36 125.1(15) . . ?
H35A C35 H35B 106.3 . . ?
C36 C35 H35A 106.1 . . ?
C36 C35 H35B 106.0 . . ?
C35 C36 H36A 106.1 . . ?
C35 C36 H36B 106.1 . . ?
H36A C36 H36B 106.3 . . ?
C37 C36 C35 124.9(14) . . ?
C37 C36 H36A 106.0 . . ?
C37 C36 H36B 106.1 . . ?
C36 C37 H37A 106.2 . . ?
C36 C37 H37B 106.1 . . ?
C36 C37 C38 124.8(13) . . ?
H37A C37 H37B 106.3 . . ?
C38 C37 H37A 106.0 . . ?
C38 C37 H37B 106.1 . . ?
C37 C38 H38A 106.6 . . ?
C37 C38 H38B 106.5 . . ?
H38A C38 H38B 106.5 . . ?
C40 C38 C37 123.4(13) . . ?
C40 C38 H38A 107.3 . . ?
C40 C38 H38B 105.5 . . ?
N006 C40 H40 89.1 . . ?
C02S C40 N006 113.0(10) . . ?
C02S C40 C38 130.4(13) . . ?
C02S C40 H40 89.1 . . ?
C38 C40 N006 116.5(10) . . ?
C38 C40 H40 89.0 . . ?
C02S C42 H42A 102.5 . . ?
C02S C42 H42B 102.4 . . ?
H42A C42 H42B 104.9 . . ?
C43 C42 C02S 138.5(13) . . ?
C43 C42 H42A 102.6 . . ?
C43 C42 H42B 102.4 . . ?
C42 C43 H43A 105.5 . . ?
C42 C43 H43B 105.7 . . ?
C42 C43 C44 126.9(14) . . ?
H43A C43 H43B 106.1 . . ?
C44 C43 H43A 105.5 . . ?
C44 C43 H43B 105.7 . . ?
C04K C44 C43 124.2(15) . . ?
C04K C44 H44A 106.3 . . ?
C04K C44 H44B 106.2 . . ?
C43 C44 H44A 106.3 . . ?
C43 C44 H44B 106.2 . . ?
H44A C44 H44B 106.4 . . ?
C04K C45 H45A 105.9 . . ?
C04K C45 H45B 106.0 . . ?
H45A C45 H45B 106.3 . . ?
C46 C45 C04K 125.4(17) . . ?
C46 C45 H45A 105.9 . . ?
C46 C45 H45B 106.0 . . ?
C45 C46 H46A 109.4 . . ?
C45 C46 H46B 109.5 . . ?
C45 C46 H46C 109.5 . . ?
H46A C46 H46B 109.5 . . ?
H46A C46 H46C 109.5 . . ?
H46B C46 H46C 109.5 . . ?
C01I N01U C02B 119.4(12) . . ?
C01I N01U C2CA 117.2(12) . . ?
C02B N01U C2CA 123.3(11) . . ?
H0CA C0CA H0CB 106.2 . . ?
C4CA C0CA H0CA 106.0 . . ?
C4CA C0CA H0CB 105.9 . . ?
C5CA C0CA H0CA 106.2 . . ?
C5CA C0CA H0CB 105.8 . . ?
C5CA C0CA C4CA 125(3) . . ?
H0DA C0DA H0DB 105.4 . . ?
C5BA C0DA H0DA 103.9 . . ?
C5BA C0DA H0DB 103.9 . . ?
C8CA C0DA H0DA 104.0 . . ?
C8CA C0DA H0DB 103.9 . . ?
C8CA C0DA C5BA 133(4) . . ?
C00M C00H H00H 119.3 . . ?
C017 C00H H00H 119.3 . . ?
C017 C00H C00M 121.4(9) . . ?
C00H C00M C00Q 118.4(9) . . ?
C00H C00M C005 123.5(9) . . ?
C00Q C00M C005 118.1(8) . . ?
C00M C00Q C00Q 118.9(10) . 2_665 ?
C00V C00Q C00M 121.1(8) . . ?
C00V C00Q C00Q 119.9(10) . 2_665 ?
C00Q C00V C026 119.0(9) . . ?
C017 C00V C00Q 118.6(9) 2_665 . ?
C017 C00V C026 122.3(9) 2_665 . ?
C01N C01A C02B 119.5(11) . . ?
C01N C01A C016 120.2(11) . . ?
C016 C01A C02B 120.3(11) . . ?
H1EA C1EA H1EB 108.4 . . ?
C2EA C1EA H1EA 110.2 . . ?
C2EA C1EA H1EB 110.0 . . ?
C2EA C1EA C9EA 108(3) . . ?
C9EA C1EA H1EA 110.2 . . ?
C9EA C1EA H1EB 110.0 . . ?
O02R C01I N01U 117.4(13) . . ?
O02R C01I C02L 119.5(13) . . ?
N01U C01I C02L 123.1(13) . . ?
C005 C01J H01J 118.8 . . ?
C034 C01J H01J 118.8 . . ?
C034 C01J C005 122.4(10) . . ?
C01N C01L H01L 119.4 . . ?
C026 C01L H01L 119.4 . . ?
C026 C01L C01N 121.2(10) . . ?
C005 C01M C016 120.9(9) . . ?
C005 C01M C026 119.0(10) . . ?
C026 C01M C016 120.1(9) . . ?
C01A C01N C01L 121.0(10) . . ?
C01A C01N H01N 119.5 . . ?
C01L C01N H01N 119.5 . . ?
O00X C02B N01U 118.4(13) . . ?
O00X C02B C01A 122.5(13) . . ?
N01U C02B C01A 119.0(12) . . ?
N01U C2CA H2CA 101.3 . . ?
C3CA C2CA N01U 111.3(16) . . ?
C3CA C2CA H2CA 101.4 . . ?
C8CA C2CA N01U 114.9(18) . . ?
C8CA C2CA H2CA 101.2 . . ?
C8CA C2CA C3CA 122(2) . . ?
C1EA C2EA H2EA 97.8 . . ?
C1EA C2EA H2EB 97.6 . . ?
H2EA C2EA H2EB 103.7 . . ?
C7EA C2EA C1EA 155(4) . . ?
C7EA C2EA H2EA 97.9 . . ?
C7EA C2EA H2EB 97.6 . . ?
C016 C02L C01I 117.0(11) . . ?
C034 C02L C01I 121.2(11) . . ?
C034 C02L C016 121.4(11) . . ?
C2CA C3CA H3CA 107.5 . . ?
C2CA C3CA H3CB 107.6 . . ?
H3CA C3CA H3CB 107.0 . . ?
C3DA C3CA C2CA 119(3) . . ?
C3DA C3CA H3CA 107.4 . . ?
C3DA C3CA H3CB 107.6 . . ?
C3CA C3DA H3DA 106.2 . . ?
C3CA C3DA H3DB 106.3 . . ?
C3CA C3DA C4CA 124(3) . . ?
H3DA C3DA H3DB 106.4 . . ?
C4CA C3DA H3DA 106.2 . . ?
C4CA C3DA H3DB 106.2 . . ?
C0CA C4CA C3DA 129(3) . . ?
C0CA C4CA H4CA 105.2 . . ?
C0CA C4CA H4CB 105.1 . . ?
C3DA C4CA H4CA 105.1 . . ?
C3DA C4CA H4CB 105.1 . . ?
H4CA C4CA H4CB 105.9 . . ?
C01J C005 C00M 121.0(9) . . ?
C01M C005 C00M 122.2(9) . . ?
C01M C005 C01J 116.3(10) . . ?
C0DA C5BA H5BA 97.7 . . ?
C0DA C5BA H5BB 97.6 . . ?
C0DA C5BA C7EA 155(4) . . ?
H5BA C5BA H5BB 103.6 . . ?
C7EA C5BA H5BA 97.7 . . ?
C7EA C5BA H5BB 97.6 . . ?
C0CA C5CA H5CA 105.8 . . ?
C0CA C5CA H5CB 106.2 . . ?
C0CA C5CA C8DA 125(3) . . ?
H5CA C5CA H5CB 106.3 . . ?
C8DA C5CA H5CA 105.9 . . ?
C8DA C5CA H5CB 106.0 . . ?
C2EA C7EA H7EA 103.1 . . ?
C2EA C7EA H7EB 102.8 . . ?
C5BA C7EA C2EA 137(4) . . ?
C5BA C7EA H7EA 103.0 . . ?
C5BA C7EA H7EB 102.9 . . ?
H7EA C7EA H7EB 105.1 . . ?
C0DA C8CA C2CA 126(3) . . ?
C0DA C8CA H8CA 105.8 . . ?
C0DA C8CA H8CB 105.9 . . ?
C2CA C8CA H8CA 105.8 . . ?
C2CA C8CA H8CB 106.0 . . ?
H8CA C8CA H8CB 106.2 . . ?
C5CA C8DA H8DA 109.5 . . ?
C5CA C8DA H8DB 109.5 . . ?
C5CA C8DA H8DC 109.4 . . ?
H8DA C8DA H8DB 109.5 . . ?
H8DA C8DA H8DC 109.5 . . ?
H8DB C8DA H8DC 109.5 . . ?
C1EA C9EA H9EA 109.5 . . ?
C1EA C9EA H9EB 109.4 . . ?
C1EA C9EA H9EC 109.6 . . ?
H9EA C9EA H9EB 109.5 . . ?
H9EA C9EA H9EC 109.5 . . ?
H9EB C9EA H9EC 109.5 . . ?
C01A C016 C01M 119.7(10) . . ?
C02L C016 C01A 120.5(11) . . ?
C02L C016 C01M 119.6(10) . . ?
C00H C017 H017 118.7 . . ?
C00V C017 C00H 122.6(9) 2_665 . ?
C00V C017 H017 118.7 2_665 . ?
C01L C026 C00V 121.9(9) . . ?
C01L C026 C01M 117.7(10) . . ?
C01M C026 C00V 120.3(9) . . ?
C01J C034 H034 120.5 . . ?
C02L C034 C01J 118.9(11) . . ?
C02L C034 H034 120.5 . . ?
C6CA N3BA C8 121.3(12) . . ?
C7CA N3BA C6CA 122.5(12) . . ?
C7CA N3BA C8 115.1(12) . . ?
C5EA N21 C23 115.4(11) . . ?
C5EA N21 C31 128.3(14) . . ?
C31 N21 C23 116.2(11) . . ?
C2AA C1AA H1AA 119.3 . . ?
C1CA C1AA H1AA 119.3 . . ?
C1CA C1AA C2AA 121.5(12) . . ?
C7BA C0BA C4AA 118.1(11) . . ?
C7BA C0BA C0EA 122.4(10) . . ?
C0EA C0BA C4AA 119.5(8) . . ?
C1AA C2AA H2AA 118.6 . . ?
C1AA C2AA C0EA 122.8(11) . . ?
C0EA C2AA H2AA 118.6 . . ?
C8BA C1BA C6BA 120.0 . . ?
C8BA C1BA C31 120.9(7) . . ?
C6BA C1BA C31 118.9(7) . . ?
C1BA C8BA C1CA 118.6(8) . . ?
C2BA C8BA C1BA 120.0 . . ?
C2BA C8BA C1CA 121.3(8) . . ?
C8BA C2BA C3BA 120.0 . . ?
C8BA C2BA C0EA 119.6(7) . . ?
C3BA C2BA C0EA 120.4(7) . . ?
C2BA C3BA C3AA 119.7(5) . . ?
C4BA C3BA C2BA 120.0 . . ?
C4BA C3BA C3AA 120.3(5) . . ?
C3BA C4BA H4BA 120.0 . . ?
C3BA C4BA C6BA 120.0 . . ?
C6BA C4BA H4BA 120.0 . . ?
C1BA C6BA H6BA 120.0 . . ?
C4BA C6BA C1BA 120.0 . . ?
C4BA C6BA H6BA 120.0 . . ?
C1AA C1CA C8BA 118.3(12) . . ?
C1AA C1CA C5EA 121.0(12) . . ?
C8BA C1CA C5EA 120.3(11) . . ?
C2DA C1DA H1DA 119.7 . . ?
C2DA C1DA C9CA 120.5(10) . . ?
C9CA C1DA H1DA 119.8 . . ?
O13 C5EA N21 124.9(15) . . ?
O13 C5EA C1CA 119.3(13) . . ?
N21 C5EA C1CA 115.8(13) . . ?
C1DA C2DA H2DA 119.3 . . ?
C4DA C2DA C1DA 121.4(11) . . ?
C4DA C2DA H2DA 119.3 . . ?
H3A C3 H3B 104.7 . . ?
C4 C3 H3A 101.7 . . ?
C4 C3 H3B 101.9 . . ?
C4 C3 C1 141(3) . . ?
C1 C3 H3A 101.8 . . ?
C1 C3 H3B 101.9 . . ?
C4AA C3AA C3BA 119.1(5) . . ?
C4AA C3AA C8AA 120.0 . . ?
C8AA C3AA C3BA 120.9(5) . . ?
C3AA C4AA C0BA 120.8(6) . . ?
C5AA C4AA C0BA 119.2(6) . . ?
C5AA C4AA C3AA 120.0 . . ?
C4AA C5AA C6AA 120.0 . . ?
C4AA C5AA C9AA 120.1(6) . . ?
C6AA C5AA C9AA 119.9(6) . . ?
C5AA C6AA C5DA 120.8(5) . . ?
C7AA C6AA C5AA 120.0 . . ?
C7AA C6AA C5DA 119.1(5) . . ?
C6AA C7AA H7AA 120.0 . . ?
C6AA C7AA C8AA 120.0 . . ?
C8AA C7AA H7AA 120.0 . . ?
C3AA C8AA H8AA 120.0 . . ?
C7AA C8AA C3AA 120.0 . . ?
C7AA C8AA H8AA 120.0 . . ?
C3 C4 H4A 99.5 . . ?
C3 C4 H4B 99.4 . . ?
C3 C4 C5 149(3) . . ?
H4A C4 H4B 104.1 . . ?
C5 C4 H4A 99.4 . . ?
C5 C4 H4B 99.7 . . ?
C2DA C4DA C6DA 118.5(11) . . ?
C2DA C4DA C9AA 122.2(10) . . ?
C6DA C4DA C9AA 119.2(8) . . ?
C4 C5 H5A 105.5 . . ?
C4 C5 H5B 105.8 . . ?
C4 C5 C6 127(3) . . ?
H5A C5 H5B 106.1 . . ?
C6 C5 H5A 105.4 . . ?
C6 C5 H5B 105.7 . . ?
C6DA C5DA C6AA 118.8(5) . . ?
C6DA C5DA C4EA 120.0 . . ?
C4EA C5DA C6AA 121.1(5) . . ?
C5DA C6DA C4DA 120.8(6) . . ?
C7DA C6DA C4DA 119.2(6) . . ?
C7DA C6DA C5DA 120.0 . . ?
C6DA C7DA C9CA 120.5(7) . . ?
C9DA C7DA C6DA 120.0 . . ?
C9DA C7DA C9CA 119.5(7) . . ?
C7DA C9DA C3EA 120.0 . . ?
C7DA C9DA C7CA 120.5(7) . . ?
C3EA C9DA C7CA 119.5(7) . . ?
C9DA C3EA H3EA 120.0 . . ?
C9DA C3EA C4EA 120.0 . . ?
C4EA C3EA H3EA 120.0 . . ?
C5DA C4EA H4EA 120.0 . . ?
C3EA C4EA C5DA 120.0 . . ?
C3EA C4EA H4EA 120.0 . . ?
C5 C6 H6A 105.2 . . ?
C5 C6 H6B 105.1 . . ?
H6A C6 H6B 105.9 . . ?
C7 C6 C5 129(3) . . ?
C7 C6 H6A 105.1 . . ?
C7 C6 H6B 105.2 . . ?
O4 C6CA N3BA 122.5(14) . . ?
O4 C6CA C9CA 119.4(12) . . ?
N3BA C6CA C9CA 117.9(11) . . ?
C6 C7 H7A 101.9 . . ?
C6 C7 H7B 101.8 . . ?
H7A C7 H7B 104.7 . . ?
C8 C7 C6 140(2) . . ?
C8 C7 H7A 101.9 . . ?
C8 C7 H7B 101.9 . . ?
C0BA C7BA H7BA 118.5 . . ?
C0BA C7BA C9BA 123.1(10) . . ?
C9BA C7BA H7BA 118.5 . . ?
O2 C7CA N3BA 121.6(13) . . ?
O2 C7CA C9DA 120.4(11) . . ?
N3BA C7CA C9DA 117.8(11) . . ?
N3BA C8 H8 106.4 . . ?
C7 C8 N3BA 95.6(15) . . ?
C7 C8 H8 106.3 . . ?
C9 C8 N3BA 114.0(18) . . ?
C9 C8 C7 126(2) . . ?
C9 C8 H8 106.3 . . ?
C0BA C0EA C2BA 120.5(9) . . ?
C2AA C0EA C0BA 123.2(10) . . ?
C2AA C0EA C2BA 116.2(11) . . ?
C8 C9 H9A 107.8 . . ?
C8 C9 H9B 107.8 . . ?
H9A C9 H9B 107.2 . . ?
C10 C9 C8 118(2) . . ?
C10 C9 H9A 107.8 . . ?
C10 C9 H9B 107.8 . . ?
C5AA C9AA C4DA 120.2(8) . . ?
C9BA C9AA C5AA 118.9(10) . . ?
C9BA C9AA C4DA 120.9(9) . . ?
C7BA C9BA H9BA 119.7 . . ?
C9AA C9BA C7BA 120.7(10) . . ?
C9AA C9BA H9BA 119.6 . . ?
C1DA C9CA C6CA 118.8(10) . . ?
C7DA C9CA C1DA 119.8(11) . . ?
C7DA C9CA C6CA 121.4(10) . . ?
C9 C10 H10A 105.8 . . ?
C9 C10 H10B 105.9 . . ?
C9 C10 C11 126(2) . . ?
H10A C10 H10B 106.2 . . ?
C11 C10 H10A 105.9 . . ?
C11 C10 H10B 105.8 . . ?
C10 C11 H11A 107.3 . . ?
C10 C11 H11B 107.3 . . ?
C10 C11 C12 120(2) . . ?
H11A C11 H11B 106.9 . . ?
C12 C11 H11A 107.4 . . ?
C12 C11 H11B 107.4 . . ?
C11 C12 H12A 106.8 . . ?
C11 C12 H12B 106.7 . . ?
C11 C12 C13 122(2) . . ?
H12A C12 H12B 106.6 . . ?
C13 C12 H12A 106.6 . . ?
C13 C12 H12B 106.8 . . ?
C12 C13 H13A 104.0 . . ?
C12 C13 H13B 104.1 . . ?
C12 C13 C14 133(2) . . ?
H13A C13 H13B 105.5 . . ?
C14 C13 H13A 103.8 . . ?
C14 C13 H13B 104.1 . . ?
C13 C14 H14A 110.9 . . ?
C13 C14 H14B 110.5 . . ?
H14A C14 H14B 108.8 . . ?
C15 C14 C13 105(2) . . ?
C15 C14 H14A 110.8 . . ?
C15 C14 H14B 110.4 . . ?
C14 C15 H15A 109.5 . . ?
C14 C15 H15B 109.7 . . ?
C14 C15 H15C 109.8 . . ?
H15A C15 H15B 109.3 . . ?
H15A C15 H15C 109.3 . . ?
H15B C15 H15C 109.3 . . ?
H16A C16 H16B 109.5 . . ?
H16A C16 H16C 109.5 . . ?
H16B C16 H16C 109.5 . . ?
C17 C16 H16A 109.7 . . ?
C17 C16 H16B 109.3 . . ?
C17 C16 H16C 109.4 . . ?
C16 C17 H17A 108.8 . . ?
C16 C17 H17B 108.5 . . ?
C16 C17 C18 114(2) . . ?
H17A C17 H17B 107.6 . . ?
C18 C17 H17A 108.9 . . ?
C18 C17 H17B 108.4 . . ?
C17 C18 H18A 109.9 . . ?
C17 C18 H18B 109.3 . . ?
C17 C18 C19 110(3) . . ?
H18A C18 H18B 108.1 . . ?
C19 C18 H18A 109.7 . . ?
C19 C18 H18B 109.4 . . ?
C18 C19 H19A 106.0 . . ?
C18 C19 H19B 106.3 . . ?
H19A C19 H19B 106.4 . . ?
C20 C19 C18 125(3) . . ?
C20 C19 H19A 106.3 . . ?
C20 C19 H19B 106.2 . . ?
C19 C20 H20A 105.5 . . ?
C19 C20 H20B 105.6 . . ?
C19 C20 C21 127(3) . . ?
H20A C20 H20B 106.1 . . ?
C21 C20 H20A 105.5 . . ?
C21 C20 H20B 105.6 . . ?
C20 C21 H21A 107.0 . . ?
C20 C21 H21B 106.9 . . ?
H21A C21 H21B 106.7 . . ?
C22 C21 C20 121(2) . . ?
C22 C21 H21A 107.1 . . ?
C22 C21 H21B 106.9 . . ?
C21 C22 H22A 106.0 . . ?
C21 C22 H22B 105.9 . . ?
H22A C22 H22B 106.2 . . ?
C23 C22 C21 126(2) . . ?
C23 C22 H22A 105.9 . . ?
C23 C22 H22B 105.9 . . ?
N21 C23 H23 107.6 . . ?
C22 C23 N21 111.5(16) . . ?
C22 C23 H23 107.7 . . ?
C24 C23 N21 117(2) . . ?
C24 C23 C22 105(2) . . ?
C24 C23 H23 107.6 . . ?
C23 C24 H24A 111.0 . . ?
C23 C24 H24B 110.8 . . ?
C23 C24 C25 104(3) . . ?
H24A C24 H24B 108.9 . . ?
C25 C24 H24A 111.0 . . ?
C25 C24 H24B 110.7 . . ?
C24 C25 H25A 108.4 . . ?
C24 C25 H25B 108.1 . . ?
C24 C25 C26 116(3) . . ?
H25A C25 H25B 107.4 . . ?
C26 C25 H25A 108.3 . . ?
C26 C25 H25B 108.2 . . ?
C25 C26 H26A 107.4 . . ?
C25 C26 H26B 107.5 . . ?
H26A C26 H26B 106.9 . . ?
C27 C26 C25 119(4) . . ?
C27 C26 H26A 107.5 . . ?
C27 C26 H26B 107.5 . . ?
C26 C27 H27A 97.9 . . ?
C26 C27 H27B 97.9 . . ?
C26 C27 C28 154(4) . . ?
H27A C27 H27B 103.7 . . ?
C28 C27 H27A 97.8 . . ?
C28 C27 H27B 98.0 . . ?
C27 C28 H28A 110.9 . . ?
C27 C28 H28B 110.9 . . ?
H28A C28 H28B 109.0 . . ?
C29 C28 C27 104(4) . . ?
C29 C28 H28A 110.9 . . ?
C29 C28 H28B 111.0 . . ?
C28 C29 H29A 109.3 . . ?
C28 C29 H29B 109.2 . . ?
C28 C29 C30 112(4) . . ?
H29A C29 H29B 107.9 . . ?
C30 C29 H29A 109.2 . . ?
C30 C29 H29B 109.3 . . ?
C29 C30 H30A 109.4 . . ?
C29 C30 H30B 109.5 . . ?
C29 C30 H30C 109.6 . . ?
H30A C30 H30B 109.5 . . ?
H30A C30 H30C 109.5 . . ?
H30B C30 H30C 109.5 . . ?
O9 C31 N21 121.3(14) . . ?
O9 C31 C1BA 123.0(12) . . ?
N21 C31 C1BA 115.6(11) . . ?
C3 C1 H1A 109.5 . . ?
C3 C1 H1B 109.4 . . ?
C3 C1 H1C 109.4 . . ?
H1A C1 H1B 109.5 . . ?
H1A C1 H1C 109.5 . . ?
H1B C1 H1C 109.5 . . ?

loop_
_geom_bond_atom_site_label_1
_geom_bond_atom_site_label_2
_geom_bond_distance
_geom_bond_site_symmetry_2
_geom_bond_publ_flag
O00K C01V 1.219(9) . ?
O012 C00F 1.218(10) . ?
N006 C00F 1.416(10) . ?
N006 C01V 1.421(10) . ?
N006 C40 1.457(14) . ?
C00B H00B 0.9400 . ?
C00B C004 1.400(9) . ?
C00B C015 1.363(10) . ?
C00D C00D 1.396(13) 2_585 ?
C00D C008 1.452(9) . ?
C00D C011 1.432(10) . ?
C00F C019 1.431(11) . ?
C00N C00S 1.397(10) . ?
C00N C01V 1.458(11) . ?
C00N C015 1.388(10) . ?
C00S C00W 1.424(10) . ?
C00S C019 1.437(11) . ?
C00W C004 1.422(10) . ?
C00W C009 1.424(9) . ?
C001 H001 0.9400 . ?
C001 C011 1.380(10) . ?
C001 C013 1.386(10) 2_585 ?
C01D H01D 0.9400 . ?
C01D C01H 1.366(10) . ?
C01D C009 1.416(10) . ?
C01H H01H 0.9400 . ?
C01H C019 1.387(10) . ?
C02S H02A 0.9800 . ?
C02S H02B 0.9800 . ?
C02S C40 1.408(8) . ?
C02S C42 1.416(8) . ?
C004 C008 1.438(10) . ?
C04K H04A 0.9800 . ?
C04K H04B 0.9800 . ?
C04K C44 1.41(2) . ?
C04K C45 1.416(8) . ?
C008 C013 1.399(10) . ?
C009 C011 1.453(10) . ?
C013 H013 0.9400 . ?
C015 H015 0.9400 . ?
C0AA H0AA 0.9700 . ?
C0AA H0AB 0.9700 . ?
C0AA H0AC 0.9700 . ?
C0AA C33 1.411(9) . ?
C33 H33A 0.9800 . ?
C33 H33B 0.9800 . ?
C33 C34 1.421(6) . ?
C34 H34A 0.9800 . ?
C34 H34B 0.9800 . ?
C34 C35 1.417(6) . ?
C35 H35A 0.9800 . ?
C35 H35B 0.9800 . ?
C35 C36 1.427(6) . ?
C36 H36A 0.9800 . ?
C36 H36B 0.9800 . ?
C36 C37 1.419(6) . ?
C37 H37A 0.9800 . ?
C37 H37B 0.9800 . ?
C37 C38 1.422(6) . ?
C38 H38A 0.9800 . ?
C38 H38B 0.9800 . ?
C38 C40 1.420(6) . ?
C40 H40 0.9900 . ?
C42 H42A 0.9800 . ?
C42 H42B 0.9800 . ?
C42 C43 1.351(18) . ?
C43 H43A 0.9800 . ?
C43 H43B 0.9800 . ?
C43 C44 1.429(8) . ?
C44 H44A 0.9800 . ?
C44 H44B 0.9800 . ?
C45 H45A 0.9800 . ?
C45 H45B 0.9800 . ?
C45 C46 1.412(8) . ?
C46 H46A 0.9700 . ?
C46 H46B 0.9700 . ?
C46 H46C 0.9700 . ?
O00X C02B 1.204(12) . ?
O02R C01I 1.253(13) . ?
N01U C01I 1.359(14) . ?
N01U C02B 1.401(14) . ?
N01U C2CA 1.481(15) . ?
C0CA H0CA 0.9800 . ?
C0CA H0CB 0.9800 . ?
C0CA C4CA 1.421(8) . ?
C0CA C5CA 1.420(8) . ?
C0DA H0DA 0.9800 . ?
C0DA H0DB 0.9800 . ?
C0DA C5BA 1.419(8) . ?
C0DA C8CA 1.418(8) . ?
C00H H00H 0.9400 . ?
C00H C00M 1.397(11) . ?
C00H C017 1.389(12) . ?
C00M C00Q 1.437(11) . ?
C00M C005 1.442(12) . ?
C00Q C00Q 1.454(16) 2_665 ?
C00Q C00V 1.422(11) . ?
C00V C017 1.373(12) 2_665 ?
C00V C026 1.464(12) . ?
C01A C01N 1.356(13) . ?
C01A C02B 1.451(15) . ?
C01A C016 1.404(13) . ?
C1EA H1EA 0.9800 . ?
C1EA H1EB 0.9800 . ?
C1EA C2EA 1.496(10) . ?
C1EA C9EA 1.61(3) . ?
C01I C02L 1.458(15) . ?
C01J H01J 0.9400 . ?
C01J C005 1.437(12) . ?
C01J C034 1.418(13) . ?
C01L H01L 0.9400 . ?
C01L C01N 1.424(12) . ?
C01L C026 1.395(11) . ?
C01M C005 1.413(12) . ?
C01M C016 1.434(13) . ?
C01M C026 1.426(12) . ?
C01N H01N 0.9400 . ?
C2CA H2CA 0.9900 . ?
C2CA C3CA 1.425(8) . ?
C2CA C8CA 1.421(8) . ?
C2EA H2EA 0.9800 . ?
C2EA H2EB 0.9800 . ?
C2EA C7EA 1.423(8) . ?
C02L C016 1.398(13) . ?
C02L C034 1.372(14) . ?
C3CA H3CA 0.9800 . ?
C3CA H3CB 0.9800 . ?
C3CA C3DA 1.420(8) . ?
C3DA H3DA 0.9800 . ?
C3DA H3DB 0.9800 . ?
C3DA C4CA 1.428(8) . ?
C4CA H4CA 0.9800 . ?
C4CA H4CB 0.9800 . ?
C5BA H5BA 0.9800 . ?
C5BA H5BB 0.9800 . ?
C5BA C7EA 1.423(8) . ?
C5CA H5CA 0.9800 . ?
C5CA H5CB 0.9800 . ?
C5CA C8DA 1.46(3) . ?
C7EA H7EA 0.9800 . ?
C7EA H7EB 0.9800 . ?
C8CA H8CA 0.9800 . ?
C8CA H8CB 0.9800 . ?
C8DA H8DA 0.9700 . ?
C8DA H8DB 0.9700 . ?
C8DA H8DC 0.9700 . ?
C9EA H9EA 0.9700 . ?
C9EA H9EB 0.9700 . ?
C9EA H9EC 0.9700 . ?
C017 H017 0.9400 . ?
C034 H034 0.9400 . ?
O2 C7CA 1.221(12) . ?
O4 C6CA 1.182(11) . ?
O9 C31 1.225(12) . ?
O13 C5EA 1.231(13) . ?
N3BA C6CA 1.401(14) . ?
N3BA C7CA 1.386(13) . ?
N3BA C8 1.53(2) . ?
N21 C5EA 1.333(14) . ?
N21 C23 1.675(17) . ?
N21 C31 1.371(14) . ?
C1AA H1AA 0.9400 . ?
C1AA C2AA 1.380(14) . ?
C1AA C1CA 1.357(14) . ?
C0BA C4AA 1.462(10) . ?
C0BA C7BA 1.358(12) . ?
C0BA C0EA 1.448(14) . ?
C2AA H2AA 0.9400 . ?
C2AA C0EA 1.413(14) . ?
C1BA C8BA 1.3900 . ?
C1BA C6BA 1.3900 . ?
C1BA C31 1.501(14) . ?
C8BA C2BA 1.3900 . ?
C8BA C1CA 1.435(12) . ?
C2BA C3BA 1.3900 . ?
C2BA C0EA 1.450(11) . ?
C3BA C4BA 1.3900 . ?
C3BA C3AA 1.541(8) . ?
C4BA H4BA 0.9400 . ?
C4BA C6BA 1.3900 . ?
C6BA H6BA 0.9400 . ?
C1CA C5EA 1.505(16) . ?
C1DA H1DA 0.9400 . ?
C1DA C2DA 1.389(14) . ?
C1DA C9CA 1.395(14) . ?
C2DA H2DA 0.9400 . ?
C2DA C4DA 1.369(12) . ?
C3 H3A 0.9800 . ?
C3 H3B 0.9800 . ?
C3 C4 1.435(14) . ?
C3 C1 1.57(3) . ?
C3AA C4AA 1.3900 . ?
C3AA C8AA 1.3900 . ?
C4AA C5AA 1.3900 . ?
C5AA C6AA 1.3900 . ?
C5AA C9AA 1.447(10) . ?
C6AA C7AA 1.3900 . ?
C6AA C5DA 1.531(7) . ?
C7AA H7AA 0.9400 . ?
C7AA C8AA 1.3900 . ?
C8AA H8AA 0.9400 . ?
C4 H4A 0.9800 . ?
C4 H4B 0.9800 . ?
C4 C5 1.434(15) . ?
C4DA C6DA 1.463(11) . ?
C4DA C9AA 1.475(13) . ?
C5 H5A 0.9800 . ?
C5 H5B 0.9800 . ?
C5 C6 1.442(15) . ?
C5DA C6DA 1.3900 . ?
C5DA C4EA 1.3900 . ?
C6DA C7DA 1.3900 . ?
C7DA C9DA 1.3900 . ?
C7DA C9CA 1.394(11) . ?
C9DA C3EA 1.3900 . ?
C9DA C7CA 1.527(14) . ?
C3EA H3EA 0.9400 . ?
C3EA C4EA 1.3900 . ?
C4EA H4EA 0.9400 . ?
C6 H6A 0.9800 . ?
C6 H6B 0.9800 . ?
C6 C7 1.433(12) . ?
C6CA C9CA 1.495(15) . ?
C7 H7A 0.9800 . ?
C7 H7B 0.9800 . ?
C7 C8 1.425(12) . ?
C7BA H7BA 0.9400 . ?
C7BA C9BA 1.388(13) . ?
C8 H8 0.9900 . ?
C8 C9 1.423(7) . ?
C9 H9A 0.9800 . ?
C9 H9B 0.9800 . ?
C9 C10 1.417(7) . ?
C9AA C9BA 1.371(12) . ?
C9BA H9BA 0.9400 . ?
C10 H10A 0.9800 . ?
C10 H10B 0.9800 . ?
C10 C11 1.419(7) . ?
C11 H11A 0.9800 . ?
C11 H11B 0.9800 . ?
C11 C12 1.420(6) . ?
C12 H12A 0.9800 . ?
C12 H12B 0.9800 . ?
C12 C13 1.420(6) . ?
C13 H13A 0.9800 . ?
C13 H13B 0.9800 . ?
C13 C14 1.443(15) . ?
C14 H14A 0.9800 . ?
C14 H14B 0.9800 . ?
C14 C15 1.428(15) . ?
C15 H15A 0.9717 . ?
C15 H15B 0.9717 . ?
C15 H15C 0.9717 . ?
C16 H16A 0.9700 . ?
C16 H16B 0.9700 . ?
C16 H16C 0.9700 . ?
C16 C17 1.404(14) . ?
C17 H17A 0.9800 . ?
C17 H17B 0.9800 . ?
C17 C18 1.420(8) . ?
C18 H18A 0.9800 . ?
C18 H18B 0.9800 . ?
C18 C19 1.421(8) . ?
C19 H19A 0.9800 . ?
C19 H19B 0.9800 . ?
C19 C20 1.420(8) . ?
C20 H20A 0.9800 . ?
C20 H20B 0.9800 . ?
C20 C21 1.422(7) . ?
C21 H21A 0.9800 . ?
C21 H21B 0.9800 . ?
C21 C22 1.415(7) . ?
C22 H22A 0.9800 . ?
C22 H22B 0.9800 . ?
C22 C23 1.415(7) . ?
C23 H23 0.9900 . ?
C23 C24 1.396(15) . ?
C24 H24A 0.9800 . ?
C24 H24B 0.9800 . ?
C24 C25 1.412(8) . ?
C25 H25A 0.9800 . ?
C25 H25B 0.9800 . ?
C25 C26 1.423(8) . ?
C26 H26A 0.9800 . ?
C26 H26B 0.9800 . ?
C26 C27 1.417(8) . ?
C27 H27A 0.9800 . ?
C27 H27B 0.9800 . ?
C27 C28 1.421(8) . ?
C28 H28A 0.9800 . ?
C28 H28B 0.9800 . ?
C28 C29 1.416(8) . ?
C29 H29A 0.9800 . ?
C29 H29B 0.9800 . ?
C29 C30 1.70(5) . ?
C30 H30A 0.9700 . ?
C30 H30B 0.9700 . ?
C30 H30C 0.9700 . ?
C1 H1A 0.9701 . ?
C1 H1B 0.9701 . ?
C1 H1C 0.9701 . ?

loop_
_geom_torsion_atom_site_label_1
_geom_torsion_atom_site_label_2
_geom_torsion_atom_site_label_3
_geom_torsion_atom_site_label_4
_geom_torsion
_geom_torsion_site_symmetry_1
_geom_torsion_site_symmetry_2
_geom_torsion_site_symmetry_3
_geom_torsion_site_symmetry_4
_geom_torsion_publ_flag
O012 C00F C019 C00S 175.8(9) . . . . ?
O012 C00F C019 C01H -1.8(14) . . . . ?
N006 C00F C019 C00S -5.8(12) . . . . ?
N006 C00F C019 C01H 176.6(8) . . . . ?
C00B C004 C008 C00D 179.4(6) . . . . ?
C00B C004 C008 C013 -1.4(12) . . . . ?
C00D C00D C008 C004 -179.7(8) 2_585 . . . ?
C00D C00D C008 C013 1.0(12) 2_585 . . . ?
C00D C00D C011 C001 -0.6(12) 2_585 . . . ?
C00D C00D C011 C009 -179.0(8) 2_585 . . . ?
C00D C008 C013 C001 -1.2(11) . . . 2_585 ?
C00F N006 C01V O00K 179.2(8) . . . . ?
C00F N006 C01V C00N -5.0(12) . . . . ?
C00F N006 C40 C02S 85.9(15) . . . . ?
C00F N006 C40 C38 -91.3(15) . . . . ?
C00N C00S C00W C004 -2.8(11) . . . . ?
C00N C00S C00W C009 176.1(7) . . . . ?
C00N C00S C019 C00F 2.8(12) . . . . ?
C00N C00S C019 C01H -179.6(7) . . . . ?
C00S C00N C01V O00K 177.2(8) . . . . ?
C00S C00N C01V N006 1.6(12) . . . . ?
C00S C00N C015 C00B -4.9(12) . . . . ?
C00S C00W C004 C00B -0.3(10) . . . . ?
C00S C00W C004 C008 -179.9(7) . . . . ?
C00S C00W C009 C01D 3.6(11) . . . . ?
C00S C00W C009 C011 -178.8(7) . . . . ?
C00W C00S C019 C00F -178.8(8) . . . . ?
C00W C00S C019 C01H -1.2(11) . . . . ?
C00W C004 C008 C00D -1.1(11) . . . . ?
C00W C004 C008 C013 178.2(7) . . . . ?
C00W C009 C011 C00D -1.7(11) . . . . ?
C00W C009 C011 C001 180.0(7) . . . . ?
C01D C01H C019 C00F -179.0(8) . . . . ?
C01D C01H C019 C00S 3.4(13) . . . . ?
C01D C009 C011 C00D 175.8(7) . . . . ?
C01D C009 C011 C001 -2.5(12) . . . . ?
C01H C01D C009 C00W -1.5(12) . . . . ?
C01H C01D C009 C011 -179.1(7) . . . . ?
C01V N006 C00F O012 -174.5(8) . . . . ?
C01V N006 C00F C019 7.1(12) . . . . ?
C01V N006 C40 C02S -93.7(14) . . . . ?
C01V N006 C40 C38 89.1(15) . . . . ?
C01V C00N C00S C00W -179.0(7) . . . . ?
C01V C00N C00S C019 -0.6(12) . . . . ?
C01V C00N C015 C00B 179.3(8) . . . . ?
C02S C42 C43 C44 180(2) . . . . ?
C004 C00B C015 C00N 1.9(13) . . . . ?
C004 C00W C009 C01D -177.5(7) . . . . ?
C004 C00W C009 C011 0.1(11) . . . . ?
C004 C008 C013 C001 179.6(7) . . . 2_585 ?
C008 C00D C011 C001 -179.8(7) . . . . ?
C008 C00D C011 C009 1.8(10) . . . . ?
C009 C00W C004 C00B -179.2(7) . . . . ?
C009 C00W C004 C008 1.2(11) . . . . ?
C009 C01D C01H C019 -2.1(13) . . . . ?
C011 C00D C008 C004 -0.5(10) . . . . ?
C011 C00D C008 C013 -179.7(6) . . . . ?
C013 C001 C011 C00D 0.6(11) 2_585 . . . ?
C013 C001 C011 C009 179.0(7) 2_585 . . . ?
C015 C00B C004 C00W 0.7(11) . . . . ?
C015 C00B C004 C008 -179.7(7) . . . . ?
C015 C00N C00S C00W 5.3(12) . . . . ?
C015 C00N C00S C019 -176.3(7) . . . . ?
C015 C00N C01V O00K -7.2(13) . . . . ?
C015 C00N C01V N006 177.2(7) . . . . ?
C019 C00S C00W C004 178.8(7) . . . . ?
C019 C00S C00W C009 -2.3(11) . . . . ?
C0AA C33 C34 C35 17(4) . . . . ?
C33 C34 C35 C36 -178(3) . . . . ?
C34 C35 C36 C37 172(2) . . . . ?
C35 C36 C37 C38 -173.1(18) . . . . ?
C36 C37 C38 C40 -173.3(17) . . . . ?
C37 C38 C40 N006 168.1(15) . . . . ?
C37 C38 C40 C02S -8(3) . . . . ?
C40 N006 C00F O012 6.0(13) . . . . ?
C40 N006 C00F C019 -172.5(8) . . . . ?
C40 N006 C01V O00K -1.2(12) . . . . ?
C40 N006 C01V C00N 174.6(8) . . . . ?
C40 C02S C42 C43 177(2) . . . . ?
C42 C02S C40 N006 4(3) . . . . ?
C42 C02S C40 C38 -179.7(18) . . . . ?
C42 C43 C44 C04K 176.4(19) . . . . ?
C44 C04K C45 C46 -32(3) . . . . ?
C45 C04K C44 C43 -174.2(19) . . . . ?
O02R C01I C02L C016 -175.0(12) . . . . ?
O02R C01I C02L C034 -2(2) . . . . ?
N01U C01I C02L C016 3.9(19) . . . . ?
N01U C01I C02L C034 176.4(12) . . . . ?
N01U C2CA C3CA C3DA 71(3) . . . . ?
N01U C2CA C8CA C0DA -43(4) . . . . ?
C0DA C5BA C7EA C2EA -176(8) . . . . ?
C00H C00M C00Q C00Q 1.5(13) . . . 2_665 ?
C00H C00M C00Q C00V 178.6(7) . . . . ?
C00H C00M C005 C01J 6.4(14) . . . . ?
C00H C00M C005 C01M 177.9(8) . . . . ?
C00M C00H C017 C00V 3.5(14) . . . 2_665 ?
C00M C00Q C00V C017 178.5(7) . . . 2_665 ?
C00M C00Q C00V C026 2.3(12) . . . . ?
C00Q C00M C005 C01J -171.8(8) . . . . ?
C00Q C00M C005 C01M -0.4(13) . . . . ?
C00Q C00Q C00V C017 -4.4(13) 2_665 . . 2_665 ?
C00Q C00Q C00V C026 179.3(9) 2_665 . . . ?
C00Q C00V C026 C01L -176.6(8) . . . . ?
C00Q C00V C026 C01M 2.0(12) . . . . ?
C1EA C2EA C7EA C5BA -159(8) . . . . ?
C01I N01U C02B O00X 174.8(12) . . . . ?
C01I N01U C02B C01A -8.6(18) . . . . ?
C01I N01U C2CA C3CA -101.2(19) . . . . ?
C01I N01U C2CA C8CA 114(2) . . . . ?
C01I C02L C016 C01A -7.4(17) . . . . ?
C01I C02L C016 C01M 177.8(10) . . . . ?
C01I C02L C034 C01J -178.4(11) . . . . ?
C01N C01A C02B O00X 0.4(19) . . . . ?
C01N C01A C02B N01U -176.0(10) . . . . ?
C01N C01A C016 C01M -1.0(15) . . . . ?
C01N C01A C016 C02L -175.8(10) . . . . ?
C01N C01L C026 C00V -179.3(8) . . . . ?
C01N C01L C026 C01M 2.1(13) . . . . ?
C02B N01U C01I O02R -176.9(12) . . . . ?
C02B N01U C01I C02L 4(2) . . . . ?
C02B N01U C2CA C3CA 82(2) . . . . ?
C02B N01U C2CA C8CA -63(2) . . . . ?
C02B C01A C01N C01L 179.7(9) . . . . ?
C02B C01A C016 C01M 177.9(10) . . . . ?
C02B C01A C016 C02L 3.2(16) . . . . ?
C2CA N01U C01I O02R 6(2) . . . . ?
C2CA N01U C01I C02L -172.7(13) . . . . ?
C2CA N01U C02B O00X -8(2) . . . . ?
C2CA N01U C02B C01A 168.2(12) . . . . ?
C2CA C3CA C3DA C4CA 75(4) . . . . ?
C3CA C2CA C8CA C0DA 176(3) . . . . ?
C3CA C3DA C4CA C0CA -175(3) . . . . ?
C4CA C0CA C5CA C8DA -156(4) . . . . ?
C005 C00M C00Q C00Q 179.9(9) . . . 2_665 ?
C005 C00M C00Q C00V -3.1(12) . . . . ?
C005 C01J C034 C02L 1.0(17) . . . . ?
C005 C01M C016 C01A -173.8(9) . . . . ?
C005 C01M C016 C02L 1.1(15) . . . . ?
C005 C01M C026 C00V -5.3(13) . . . . ?
C005 C01M C026 C01L 173.3(8) . . . . ?
C5BA C0DA C8CA C2CA -80(5) . . . . ?
C5CA C0CA C4CA C3DA -177(3) . . . . ?
C8CA C0DA C5BA C7EA 128(10) . . . . ?
C8CA C2CA C3CA C3DA -148(2) . . . . ?
C9EA C1EA C2EA C7EA 161(10) . . . . ?
C016 C01A C01N C01L -1.3(16) . . . . ?
C016 C01A C02B O00X -178.5(12) . . . . ?
C016 C01A C02B N01U 5.0(17) . . . . ?
C016 C01M C005 C00M -177.7(8) . . . . ?
C016 C01M C005 C01J -5.9(13) . . . . ?
C016 C01M C026 C00V 177.0(8) . . . . ?
C016 C01M C026 C01L -4.4(13) . . . . ?
C016 C02L C034 C01J -6.3(18) . . . . ?
C017 C00H C00M C00Q -1.7(13) . . . . ?
C017 C00H C00M C005 180.0(8) . . . . ?
C017 C00V C026 C01L 7.3(13) 2_665 . . . ?
C017 C00V C026 C01M -174.1(8) 2_665 . . . ?
C026 C01L C01N C01A 0.8(15) . . . . ?
C026 C01M C005 C00M 4.5(14) . . . . ?
C026 C01M C005 C01J 176.4(8) . . . . ?
C026 C01M C016 C01A 3.9(14) . . . . ?
C026 C01M C016 C02L 178.7(9) . . . . ?
C034 C01J C005 C00M 176.9(10) . . . . ?
C034 C01J C005 C01M 5.0(15) . . . . ?
C034 C02L C016 C01A -179.9(11) . . . . ?
C034 C02L C016 C01M 5.3(17) . . . . ?
O4 C6CA C9CA C1DA 1.8(16) . . . . ?
O4 C6CA C9CA C7DA -178.5(9) . . . . ?
N3BA C6CA C9CA C1DA -173.4(9) . . . . ?
N3BA C6CA C9CA C7DA 6.2(15) . . . . ?
N3BA C8 C9 C10 -151(2) . . . . ?
N21 C23 C24 C25 -77(3) . . . . ?
C1AA C2AA C0EA C0BA 177.0(10) . . . . ?
C1AA C2AA C0EA C2BA 0.6(15) . . . . ?
C1AA C1CA C5EA O13 -7.6(19) . . . . ?
C1AA C1CA C5EA N21 170.4(11) . . . . ?
C0BA C4AA C5AA C6AA -179.5(6) . . . . ?
C0BA C4AA C5AA C9AA 2.4(7) . . . . ?
C0BA C7BA C9BA C9AA 1.2(15) . . . . ?
C2AA C1AA C1CA C8BA -5.8(17) . . . . ?
C2AA C1AA C1CA C5EA -178.6(11) . . . . ?
C1BA C8BA C2BA C3BA 0.0 . . . . ?
C1BA C8BA C2BA C0EA -180.0(7) . . . . ?
C1BA C8BA C1CA C1AA -177.2(8) . . . . ?
C1BA C8BA C1CA C5EA -4.3(12) . . . . ?
C8BA C1BA C6BA C4BA 0.0 . . . . ?
C8BA C1BA C31 O9 177.1(9) . . . . ?
C8BA C1BA C31 N21 -6.2(13) . . . . ?
C8BA C2BA C3BA C4BA 0.0 . . . . ?
C8BA C2BA C3BA C3AA 178.6(6) . . . . ?
C8BA C2BA C0EA C0BA -176.4(7) . . . . ?
C8BA C2BA C0EA C2AA 0.1(10) . . . . ?
C8BA C1CA C5EA O13 179.7(11) . . . . ?
C8BA C1CA C5EA N21 -2.2(17) . . . . ?
C2BA C8BA C1CA C1AA 6.5(13) . . . . ?
C2BA C8BA C1CA C5EA 179.4(8) . . . . ?
C2BA C3BA C4BA C6BA 0.0 . . . . ?
C2BA C3BA C3AA C4AA -0.4(6) . . . . ?
C2BA C3BA C3AA C8AA -179.8(3) . . . . ?
C3BA C2BA C0EA C0BA 3.6(11) . . . . ?
C3BA C2BA C0EA C2AA -179.8(7) . . . . ?
C3BA C4BA C6BA C1BA 0.0 . . . . ?
C3BA C3AA C4AA C0BA 0.1(6) . . . . ?
C3BA C3AA C4AA C5AA -179.4(5) . . . . ?
C3BA C3AA C8AA C7AA 179.4(5) . . . . ?
C4BA C3BA C3AA C4AA 178.2(3) . . . . ?
C4BA C3BA C3AA C8AA -1.2(6) . . . . ?
C6BA C1BA C8BA C2BA 0.0 . . . . ?
C6BA C1BA C8BA C1CA -176.4(7) . . . . ?
C6BA C1BA C31 O9 2.0(15) . . . . ?
C6BA C1BA C31 N21 178.6(8) . . . . ?
C1CA C1AA C2AA C0EA 2.4(18) . . . . ?
C1CA C8BA C2BA C3BA 176.3(7) . . . . ?
C1CA C8BA C2BA C0EA -3.7(8) . . . . ?
C1DA C2DA C4DA C6DA 1.3(13) . . . . ?
C1DA C2DA C4DA C9AA 178.4(9) . . . . ?
C5EA N21 C23 C22 67(2) . . . . ?
C5EA N21 C23 C24 -53(2) . . . . ?
C5EA N21 C31 O9 175.8(12) . . . . ?
C5EA N21 C31 C1BA -0.9(18) . . . . ?
C2DA C1DA C9CA C7DA 4.0(15) . . . . ?
C2DA C1DA C9CA C6CA -176.3(9) . . . . ?
C2DA C4DA C6DA C5DA 179.9(6) . . . . ?
C2DA C4DA C6DA C7DA -1.1(10) . . . . ?
C2DA C4DA C9AA C5AA -178.6(7) . . . . ?
C2DA C4DA C9AA C9BA 4.3(14) . . . . ?
C3 C4 C5 C6 166(4) . . . . ?
C3AA C3BA C4BA C6BA -178.6(6) . . . . ?
C3AA C4AA C5AA C6AA 0.0 . . . . ?
C3AA C4AA C5AA C9AA -178.1(6) . . . . ?
C4AA C0BA C7BA C9BA -1.0(14) . . . . ?
C4AA C0BA C0EA C2AA 179.8(8) . . . . ?
C4AA C0BA C0EA C2BA -3.9(13) . . . . ?
C4AA C3AA C8AA C7AA 0.0 . . . . ?
C4AA C5AA C6AA C7AA 0.0 . . . . ?
C4AA C5AA C6AA C5DA 177.5(5) . . . . ?
C4AA C5AA C9AA C4DA -179.4(6) . . . . ?
C4AA C5AA C9AA C9BA -2.2(10) . . . . ?
C5AA C6AA C7AA C8AA 0.0 . . . . ?
C5AA C6AA C5DA C6DA 5.6(6) . . . . ?
C5AA C6AA C5DA C4EA -178.0(3) . . . . ?
C5AA C9AA C9BA C7BA 0.4(13) . . . . ?
C6AA C5AA C9AA C4DA 2.5(9) . . . . ?
C6AA C5AA C9AA C9BA 179.7(6) . . . . ?
C6AA C7AA C8AA C3AA 0.0 . . . . ?
C6AA C5DA C6DA C4DA -4.6(6) . . . . ?
C6AA C5DA C6DA C7DA 176.5(5) . . . . ?
C6AA C5DA C4EA C3EA -176.4(5) . . . . ?
C7AA C6AA C5DA C6DA -176.9(3) . . . . ?
C7AA C6AA C5DA C4EA -0.5(5) . . . . ?
C8AA C3AA C4AA C0BA 179.4(6) . . . . ?
C8AA C3AA C4AA C5AA 0.0 . . . . ?
C4 C5 C6 C7 -136(4) . . . . ?
C4DA C6DA C7DA C9DA -179.0(6) . . . . ?
C4DA C6DA C7DA C9CA 2.4(7) . . . . ?
C4DA C9AA C9BA C7BA 177.6(9) . . . . ?
C5 C6 C7 C8 130(4) . . . . ?
C5DA C6AA C7AA C8AA -177.5(5) . . . . ?
C5DA C6DA C7DA C9DA 0.0 . . . . ?
C5DA C6DA C7DA C9CA -178.6(6) . . . . ?
C6DA C4DA C9AA C5AA -1.5(11) . . . . ?
C6DA C4DA C9AA C9BA -178.6(7) . . . . ?
C6DA C5DA C4EA C3EA 0.0 . . . . ?
C6DA C7DA C9DA C3EA 0.0 . . . . ?
C6DA C7DA C9DA C7CA 179.0(7) . . . . ?
C6DA C7DA C9CA C1DA -3.8(11) . . . . ?
C6DA C7DA C9CA C6CA 176.5(7) . . . . ?
C7DA C9DA C3EA C4EA 0.0 . . . . ?
C7DA C9DA C7CA O2 -172.4(8) . . . . ?
C7DA C9DA C7CA N3BA 2.8(11) . . . . ?
C9DA C7DA C9CA C1DA 177.5(7) . . . . ?
C9DA C7DA C9CA C6CA -2.1(11) . . . . ?
C9DA C3EA C4EA C5DA 0.0 . . . . ?
C3EA C9DA C7CA O2 6.6(13) . . . . ?
C3EA C9DA C7CA N3BA -178.2(7) . . . . ?
C4EA C5DA C6DA C4DA 179.0(6) . . . . ?
C4EA C5DA C6DA C7DA 0.0 . . . . ?
C6 C7 C8 N3BA 56(4) . . . . ?
C6 C7 C8 C9 -178(3) . . . . ?
C6CA N3BA C7CA O2 176.6(11) . . . . ?
C6CA N3BA C7CA C9DA 1.5(15) . . . . ?
C6CA N3BA C8 C7 88.7(16) . . . . ?
C6CA N3BA C8 C9 -46(2) . . . . ?
C7 C8 C9 C10 91(3) . . . . ?
C7BA C0BA C4AA C3AA 179.7(6) . . . . ?
C7BA C0BA C4AA C5AA -0.9(10) . . . . ?
C7BA C0BA C0EA C2AA 2.3(16) . . . . ?
C7BA C0BA C0EA C2BA 178.6(8) . . . . ?
C7CA N3BA C6CA O4 179.1(11) . . . . ?
C7CA N3BA C6CA C9CA -5.8(16) . . . . ?
C7CA N3BA C8 C7 -102.5(15) . . . . ?
C7CA N3BA C8 C9 123.2(18) . . . . ?
C7CA C9DA C3EA C4EA -179.0(7) . . . . ?
C8 N3BA C6CA O4 -12.8(19) . . . . ?
C8 N3BA C6CA C9CA 162.2(12) . . . . ?
C8 N3BA C7CA O2 7.9(17) . . . . ?
C8 N3BA C7CA C9DA -167.2(11) . . . . ?
C8 C9 C10 C11 180(2) . . . . ?
C0EA C0BA C4AA C3AA 2.1(10) . . . . ?
C0EA C0BA C4AA C5AA -178.5(7) . . . . ?
C0EA C0BA C7BA C9BA 176.6(9) . . . . ?
C0EA C2BA C3BA C4BA 180.0(7) . . . . ?
C0EA C2BA C3BA C3AA -1.4(7) . . . . ?
C9 C10 C11 C12 60(4) . . . . ?
C9AA C5AA C6AA C7AA 178.1(6) . . . . ?
C9AA C5AA C6AA C5DA -4.4(6) . . . . ?
C9AA C4DA C6DA C5DA 2.7(9) . . . . ?
C9AA C4DA C6DA C7DA -178.3(6) . . . . ?
C9CA C1DA C2DA C4DA -2.8(15) . . . . ?
C9CA C7DA C9DA C3EA 178.7(6) . . . . ?
C9CA C7DA C9DA C7CA -2.3(8) . . . . ?
C10 C11 C12 C13 176(3) . . . . ?
C11 C12 C13 C14 153(3) . . . . ?
C12 C13 C14 C15 106(4) . . . . ?
C16 C17 C18 C19 159(3) . . . . ?
C17 C18 C19 C20 175(3) . . . . ?
C18 C19 C20 C21 165(3) . . . . ?
C19 C20 C21 C22 -176(3) . . . . ?
C20 C21 C22 C23 163(3) . . . . ?
C21 C22 C23 N21 46(3) . . . . ?
C21 C22 C23 C24 174(3) . . . . ?
C22 C23 C24 C25 159(3) . . . . ?
C23 N21 C5EA O13 -1(2) . . . . ?
C23 N21 C5EA C1CA -178.6(11) . . . . ?
C23 N21 C31 O9 -0.7(18) . . . . ?
C23 N21 C31 C1BA -177.4(10) . . . . ?
C23 C24 C25 C26 -159(3) . . . . ?
C24 C25 C26 C27 -163(4) . . . . ?
C25 C26 C27 C28 -164(9) . . . . ?
C26 C27 C28 C29 -19(12) . . . . ?
C27 C28 C29 C30 -164(3) . . . . ?
C31 N21 C5EA O13 -177.1(13) . . . . ?
C31 N21 C5EA C1CA 4.9(19) . . . . ?
C31 N21 C23 C22 -115.7(17) . . . . ?
C31 N21 C23 C24 124(2) . . . . ?
C31 C1BA C8BA C2BA -175.1(8) . . . . ?
C31 C1BA C8BA C1CA 8.5(9) . . . . ?
C31 C1BA C6BA C4BA 175.2(8) . . . . ?
C1 C3 C4 C5 160(5) . . . . ?

loop_
_smtbx_masks_void_nr
_smtbx_masks_void_average_x
_smtbx_masks_void_average_y
_smtbx_masks_void_average_z
_smtbx_masks_void_volume
_smtbx_masks_void_count_electrons
_smtbx_masks_void_content
1 -0.123 0.190 0.338 37.9 0.0 ?
2 0.088 0.182 0.523 61.0 1.4 ?
3 -0.088 0.818 0.477 61.0 1.3 ?
4 0.123 0.810 0.662 37.9 0.0 ?
5 0.180 0.571 0.548 16.9 0.0 ?
6 0.185 0.116 0.358 8.7 0.0 ?
7 0.453 0.648 0.743 33.5 4.0 ?
8 0.510 0.216 0.474 32.3 0.0 ?
9 0.490 0.784 0.526 32.3 0.0 ?
10 0.547 0.352 0.257 33.5 3.9 ?
11 0.820 0.429 0.452 16.9 0.0 ?
12 0.815 0.884 0.642 8.7 0.0 ?
